data_7717952
loop_
_publ_author_name
'Hameury, Sophie'
'Bousquet, Laura'
'Saffon-Merceron, Nathalie'
'Baceiredo, Antoine'
'Madec, David'
'Maerten, Eddy'

_publ_section_title
;
 Phosphine/Sulfoxide-Carbone, a Ligand with a Flexible Bonding Mode for
 Early to Late Transition Metals
;
_journal_name_full 'Dalton Transactions'
_journal_paper_doi 10.1039/D4DT03372H
_journal_year 2025
_chemical_absolute_configuration ad
_chemical_formula_sum 'C74 H106 Cl8 Hf2 N4 O7 P2 S2'
_chemical_formula_weight 1930.26
_space_group_crystal_system monoclinic
_space_group_IT_number 9
_space_group_name_Hall 'C -2yc'
_space_group_name_H-M_alt 'C 1 c 1'
_atom_sites_solution_hydrogens geom
_atom_sites_solution_primary dual
_atom_sites_solution_secondary dimap
_audit_creation_method SHELXL-2019/3
_audit_update_record
;
2025-01-27 deposited with the CCDC.	2025-01-29 downloaded from the CCDC.
;
_cell_angle_alpha 90
_cell_angle_beta 93.557(4)
_cell_angle_gamma 90
_cell_formula_units_Z 8
_cell_length_a 18.214(3)
_cell_length_b 43.716(8)
_cell_length_c 21.330(4)
_cell_measurement_reflns_used 9759
_cell_measurement_temperature 193(2)
_cell_measurement_theta_max 28.01
_cell_measurement_theta_min 3.02
_cell_volume 16951(5)
_computing_cell_refinement 'Bruker SAINT'
_computing_data_collection 'Bruker APEX2'
_computing_data_reduction 'Bruker SAINT'
_computing_molecular_graphics 'Bruker SHELXTL'
_computing_publication_material 'Bruker SHELXTL'
_computing_structure_refinement 'SHELXL-2019/2 (Sheldrick, 2019)'
_computing_structure_solution 'SHELXT (Sheldrick 2015)'
_diffrn_ambient_temperature 193(2)
_diffrn_measured_fraction_theta_full 0.996
_diffrn_measured_fraction_theta_max 0.995
_diffrn_measurement_device_type 'Bruker kappa APEX-II CCD Quazar'
_diffrn_measurement_method 'Phi and omega scans'
_diffrn_radiation_type MoK\a
_diffrn_radiation_wavelength 0.71073
_diffrn_reflns_av_R_equivalents 0.0635
_diffrn_reflns_av_unetI/netI 0.0550
_diffrn_reflns_Laue_measured_fraction_full 0.996
_diffrn_reflns_Laue_measured_fraction_max 0.995
_diffrn_reflns_limit_h_max 23
_diffrn_reflns_limit_h_min -23
_diffrn_reflns_limit_k_max 57
_diffrn_reflns_limit_k_min -57
_diffrn_reflns_limit_l_max 27
_diffrn_reflns_limit_l_min -27
_diffrn_reflns_number 217422
_diffrn_reflns_point_group_measured_fraction_full 0.947
_diffrn_reflns_point_group_measured_fraction_max 0.929
_diffrn_reflns_theta_full 25.242
_diffrn_reflns_theta_max 27.699
_diffrn_reflns_theta_min 3.388
_diffrn_source 'INCOATEC microfocus sealed tube'
_exptl_absorpt_coefficient_mu 2.838
_exptl_absorpt_correction_T_max 0.7456
_exptl_absorpt_correction_T_min 0.6542
_exptl_absorpt_correction_type multi-scan
_exptl_absorpt_process_details SADABS(BRUKER-AXS)
_exptl_crystal_colour colourless
_exptl_crystal_density_diffrn 1.513
_exptl_crystal_description plate
_exptl_crystal_F_000 7808
_exptl_crystal_size_max 0.200
_exptl_crystal_size_mid 0.150
_exptl_crystal_size_min 0.060
_refine_diff_density_max 1.053
_refine_diff_density_min -1.286
_refine_diff_density_rms 0.100
_refine_ls_abs_structure_details
; 
 Flack x determined using 11316 quotients [(I+)-(I-)]/[(I+)+(I-)] 
 (Parsons, Flack and Wagner, Acta Cryst. B69 (2013) 249-259). 
;
_refine_ls_abs_structure_Flack -0.012(2)
_refine_ls_extinction_method none
_refine_ls_goodness_of_fit_ref 1.037
_refine_ls_hydrogen_treatment constr
_refine_ls_matrix_type full
_refine_ls_number_parameters 2176
_refine_ls_number_reflns 36889
_refine_ls_number_restraints 1541
_refine_ls_restrained_S_all 1.034
_refine_ls_R_factor_all 0.0583
_refine_ls_R_factor_gt 0.0393
_refine_ls_shift/su_max 0.007
_refine_ls_shift/su_mean 0.000
_refine_ls_structure_factor_coef Fsqd
_refine_ls_weighting_details 'w=1/[\s^2^(Fo^2^)+(0.0526P)^2^] where P=(Fo^2^+2Fc^2^)/3'
_refine_ls_weighting_scheme calc
_refine_ls_wR_factor_gt 0.0907
_refine_ls_wR_factor_ref 0.0990
_reflns_Friedel_coverage 0.867
_reflns_Friedel_fraction_full 0.898
_reflns_Friedel_fraction_max 0.863
_reflns_number_gt 29479
_reflns_number_total 36889
_reflns_threshold_expression 'I > 2\s(I)'
_cod_data_source_file d4dt03372h2.cif
_cod_data_source_block 11
_cod_original_cell_volume 16952(5)
_cod_original_sg_symbol_H-M 'C c'
_cod_database_code 7717952
_shelx_shelxl_version_number 2019/3
_shelx_space_group_comment
; 
The symmetry employed for this shelxl refinement is uniquely defined 
by the following loop, which should always be used as a source of 
symmetry information in preference to the above space-group names. 
They are only intended as comments. 
;
_shelx_estimated_absorpt_t_min 0.601
_shelx_estimated_absorpt_t_max 0.848

loop_
_space_group_symop_operation_xyz
'x, y, z'
'x, -y, z+1/2'
'x+1/2, y+1/2, z'
'x+1/2, -y+1/2, z+1/2'

loop_
_atom_site_label
_atom_site_type_symbol
_atom_site_fract_x
_atom_site_fract_y
_atom_site_fract_z
_atom_site_U_iso_or_equiv
_atom_site_adp_type
_atom_site_occupancy
_atom_site_site_symmetry_order
_atom_site_calc_flag
_atom_site_refinement_flags_posn
_atom_site_refinement_flags_adp
_atom_site_refinement_flags_occupancy
_atom_site_disorder_assembly
_atom_site_disorder_group
Hf1 Hf 0.55304(2) 0.31414(2) 0.81809(2) 0.02049(7) Uani 1 1 d . . . . .
Cl1 Cl 0.61326(12) 0.31925(5) 0.92296(10) 0.0347(5) Uani 1 1 d . . . . .
Cl2 Cl 0.50565(10) 0.26437(4) 0.84747(10) 0.0312(4) Uani 1 1 d . . . . .
Cl3 Cl 0.48965(11) 0.31130(4) 0.71242(10) 0.0286(5) Uani 1 1 d . . . . .
P1 P 0.54836(12) 0.40303(4) 0.81644(11) 0.0241(4) Uani 1 1 d . . . . .
P2 P 0.68453(10) 0.24706(4) 0.78482(9) 0.0225(4) Uani 1 1 d . . . . .
S1 S 0.44102(10) 0.35792(4) 0.85699(9) 0.0247(4) Uani 1 1 d . . . . .
S2 S 0.69890(10) 0.31396(4) 0.76930(9) 0.0225(4) Uani 1 1 d . . . . .
O1 O 0.4424(3) 0.32374(11) 0.8587(3) 0.0284(12) Uani 1 1 d . . . . .
O2 O 0.6479(3) 0.33946(11) 0.7837(2) 0.0248(11) Uani 1 1 d . . . . .
N1 N 0.4872(4) 0.43094(14) 0.8106(3) 0.0303(15) Uani 1 1 d . . . . .
N2 N 0.5970(4) 0.41812(14) 0.8760(3) 0.0308(15) Uani 1 1 d . . . . .
N3 N 0.7567(3) 0.24039(14) 0.7421(3) 0.0271(14) Uani 1 1 d . . . . .
N4 N 0.7250(3) 0.23447(14) 0.8503(3) 0.0269(14) Uani 1 1 d . . . . .
C1 C 0.5141(4) 0.36686(16) 0.8224(3) 0.0230(15) Uani 1 1 d . . . . .
C2 C 0.5122(5) 0.45771(18) 0.8473(5) 0.043(2) Uani 1 1 d . . . . .
H2A H 0.469929 0.468411 0.864390 0.051 Uiso 1 1 calc R U . . .
H2B H 0.538328 0.472191 0.820804 0.051 Uiso 1 1 calc R U . . .
C3 C 0.5633(5) 0.44582(19) 0.8998(4) 0.040(2) Uani 1 1 d . . . . .
H3A H 0.601524 0.461208 0.911771 0.048 Uiso 1 1 calc R U . . .
H3B H 0.535704 0.441042 0.937117 0.048 Uiso 1 1 calc R U . . .
C4 C 0.4413(4) 0.43658(18) 0.7519(4) 0.0328(18) Uani 1 1 d . . . . .
H4 H 0.432695 0.416242 0.731273 0.039 Uiso 1 1 calc R U . . .
C5 C 0.4786(6) 0.4569(2) 0.7043(5) 0.051(3) Uani 1 1 d . . . . .
H5A H 0.488043 0.477215 0.722702 0.076 Uiso 1 1 calc R U . . .
H5B H 0.446337 0.458927 0.666080 0.076 Uiso 1 1 calc R U . . .
H5C H 0.525304 0.447623 0.693982 0.076 Uiso 1 1 calc R U . . .
C6 C 0.3666(5) 0.4490(2) 0.7663(5) 0.050(2) Uani 1 1 d . . . . .
H6A H 0.346759 0.436826 0.800024 0.075 Uiso 1 1 calc R U . . .
H6B H 0.333178 0.447697 0.728604 0.075 Uiso 1 1 calc R U . . .
H6C H 0.371501 0.470337 0.779716 0.075 Uiso 1 1 calc R U . . .
C7 C 0.6515(5) 0.40091(19) 0.9153(4) 0.0347(19) Uani 1 1 d . . . . .
H7 H 0.659766 0.381008 0.893696 0.042 Uiso 1 1 calc R U . . .
C8 C 0.7253(5) 0.4176(2) 0.9217(5) 0.047(2) Uani 1 1 d . . . . .
H8A H 0.743294 0.421066 0.879972 0.070 Uiso 1 1 calc R U . . .
H8B H 0.760990 0.405097 0.946715 0.070 Uiso 1 1 calc R U . . .
H8C H 0.719067 0.437275 0.942711 0.070 Uiso 1 1 calc R U . . .
C9 C 0.6227(5) 0.3935(2) 0.9803(4) 0.046(2) Uani 1 1 d . . . . .
H9A H 0.620078 0.412356 1.004918 0.069 Uiso 1 1 calc R U . . .
H9B H 0.656174 0.379033 1.002571 0.069 Uiso 1 1 calc R U . . .
H9C H 0.573548 0.384376 0.974741 0.069 Uiso 1 1 calc R U . . .
C10 C 0.6039(4) 0.40214(16) 0.7493(3) 0.0253(16) Uani 1 1 d . . . . .
C11 C 0.5771(4) 0.38550(16) 0.6961(4) 0.0286(17) Uani 1 1 d . . . . .
H11 H 0.533493 0.373664 0.697693 0.034 Uiso 1 1 calc R U . . .
C12 C 0.6136(5) 0.38641(19) 0.6423(4) 0.037(2) Uani 1 1 d . . . . .
H12 H 0.594176 0.376402 0.605384 0.044 Uiso 1 1 calc R U . . .
C13 C 0.6805(5) 0.4024(2) 0.6423(4) 0.041(2) Uani 1 1 d . . . . .
H13 H 0.707266 0.402468 0.605526 0.049 Uiso 1 1 calc R U . . .
C14 C 0.7077(5) 0.4178(2) 0.6946(4) 0.047(2) Uani 1 1 d . . . . .
H14 H 0.752991 0.428534 0.694049 0.056 Uiso 1 1 calc R U . . .
C15 C 0.6687(5) 0.41768(19) 0.7483(4) 0.0353(19) Uani 1 1 d . . . . .
H15 H 0.687155 0.428468 0.784625 0.042 Uiso 1 1 calc R U . . .
C16 C 0.4312(4) 0.3697(2) 0.9362(4) 0.0358(19) Uani 1 1 d . . . . .
C17 C 0.4190(5) 0.4009(2) 0.9491(4) 0.043(2) Uani 1 1 d . . . . .
H17 H 0.412485 0.415497 0.916197 0.052 Uiso 1 1 calc R U . . .
C18 C 0.4170(6) 0.4092(3) 1.0105(5) 0.053(3) Uani 1 1 d . . . . .
H18 H 0.410510 0.430160 1.020659 0.064 Uiso 1 1 calc R U . . .
C19 C 0.4241(7) 0.3884(3) 1.0573(5) 0.067(3) Uani 1 1 d . . . . .
H19 H 0.420138 0.394894 1.099407 0.080 Uiso 1 1 calc R U . . .
C20 C 0.4371(6) 0.3577(3) 1.0454(5) 0.064(3) Uani 1 1 d . . . . .
H20 H 0.443477 0.343430 1.078875 0.077 Uiso 1 1 calc R U . . .
C21 C 0.4404(5) 0.3485(2) 0.9833(4) 0.045(2) Uani 1 1 d . . . . .
H21 H 0.448994 0.327601 0.973607 0.054 Uiso 1 1 calc R U . . .
C22 C 0.3560(4) 0.36861(17) 0.8171(4) 0.0325(18) Uani 1 1 d . . . . .
C23 C 0.2942(4) 0.37607(19) 0.8483(5) 0.040(2) Uani 1 1 d . . . . .
H23 H 0.295115 0.375905 0.892913 0.048 Uiso 1 1 calc R U . . .
C24 C 0.2300(5) 0.3839(2) 0.8118(6) 0.053(3) Uani 1 1 d . . . . .
H24 H 0.186905 0.389410 0.832092 0.064 Uiso 1 1 calc R U . . .
C25 C 0.2285(5) 0.3838(2) 0.7502(6) 0.050(3) Uani 1 1 d . . . . .
H25 H 0.184170 0.389436 0.727194 0.061 Uiso 1 1 calc R U . . .
C26 C 0.2891(5) 0.37590(19) 0.7174(5) 0.043(2) Uani 1 1 d . . . . .
H26 H 0.286580 0.375852 0.672824 0.051 Uiso 1 1 calc R U . . .
C27 C 0.3537(4) 0.36801(18) 0.7518(4) 0.0345(19) Uani 1 1 d . . . . .
H27 H 0.396064 0.362241 0.730793 0.041 Uiso 1 1 calc R U . . .
C28 C 0.6517(4) 0.28388(16) 0.7826(3) 0.0222(15) Uani 1 1 d . . . . .
C29 C 0.8082(5) 0.2191(2) 0.7752(4) 0.040(2) Uani 1 1 d . . . . .
H29A H 0.859318 0.223256 0.764301 0.048 Uiso 1 1 calc R U . . .
H29B H 0.795772 0.197669 0.763918 0.048 Uiso 1 1 calc R U . . .
C30 C 0.8001(4) 0.2245(2) 0.8442(4) 0.036(2) Uani 1 1 d . . . . .
H30A H 0.809958 0.205465 0.868345 0.043 Uiso 1 1 calc R U . . .
H30B H 0.835020 0.240446 0.860314 0.043 Uiso 1 1 calc R U . . .
C31 C 0.7478(4) 0.23815(18) 0.6723(4) 0.0318(18) Uani 1 1 d . . . . .
H31 H 0.704676 0.251113 0.658222 0.038 Uiso 1 1 calc R U . . .
C32 C 0.8153(5) 0.2518(2) 0.6441(5) 0.053(3) Uani 1 1 d . . . . .
H32A H 0.826832 0.271616 0.663793 0.079 Uiso 1 1 calc R U . . .
H32B H 0.805265 0.254628 0.598785 0.079 Uiso 1 1 calc R U . . .
H32C H 0.857223 0.237935 0.651512 0.079 Uiso 1 1 calc R U . . .
C33 C 0.7330(6) 0.2062(2) 0.6472(5) 0.053(3) Uani 1 1 d . . . . .
H33A H 0.773531 0.192629 0.661512 0.079 Uiso 1 1 calc R U . . .
H33B H 0.729156 0.206706 0.601143 0.079 Uiso 1 1 calc R U . . .
H33C H 0.686903 0.198531 0.662555 0.079 Uiso 1 1 calc R U . . .
C34 C 0.6985(5) 0.2391(2) 0.9140(4) 0.042(2) Uani 1 1 d . . . . .
H34 H 0.648384 0.248459 0.908939 0.050 Uiso 1 1 calc R U . . .
C35 C 0.7456(6) 0.2600(3) 0.9530(5) 0.063(3) Uani 1 1 d . . . . .
H35A H 0.793220 0.250226 0.963433 0.095 Uiso 1 1 calc R U . . .
H35B H 0.721748 0.264790 0.991699 0.095 Uiso 1 1 calc R U . . .
H35C H 0.753259 0.278938 0.929596 0.095 Uiso 1 1 calc R U . . .
C36 C 0.6908(7) 0.2083(3) 0.9462(6) 0.075(4) Uani 1 1 d . . . . .
H36A H 0.657411 0.195184 0.920316 0.113 Uiso 1 1 calc R U . . .
H36B H 0.670844 0.211318 0.987395 0.113 Uiso 1 1 calc R U . . .
H36C H 0.739145 0.198464 0.951689 0.113 Uiso 1 1 calc R U . . .
C37 C 0.6101(4) 0.22139(17) 0.7605(4) 0.0297(17) Uani 1 1 d . . . . .
C38 C 0.6153(4) 0.19115(17) 0.7782(4) 0.036(2) Uani 1 1 d . . . . .
H38 H 0.652919 0.184736 0.808119 0.043 Uiso 1 1 calc R U . . .
C39 C 0.5651(5) 0.1700(2) 0.7519(5) 0.049(3) Uani 1 1 d . . . . .
H39 H 0.568410 0.149087 0.764187 0.059 Uiso 1 1 calc R U . . .
C40 C 0.5113(5) 0.1791(2) 0.7086(5) 0.055(3) Uani 1 1 d . . . . .
H40 H 0.477273 0.164683 0.690554 0.066 Uiso 1 1 calc R U . . .
C41 C 0.5064(5) 0.2093(2) 0.6914(4) 0.041(2) Uani 1 1 d . . . . .
H41 H 0.468788 0.215589 0.661245 0.049 Uiso 1 1 calc R U . . .
C42 C 0.5554(4) 0.23093(18) 0.7169(4) 0.0302(17) Uani 1 1 d . . . . .
H42 H 0.551426 0.251807 0.704831 0.036 Uiso 1 1 calc R U . . .
C43 C 0.7831(4) 0.32247(18) 0.8122(4) 0.0312(15) Uani 0.678(15) 1 d D U P A 1
C44 C 0.7913(6) 0.3527(3) 0.8350(8) 0.039(3) Uani 0.678(15) 1 d D U P A 1
H44 H 0.751585 0.366807 0.831159 0.047 Uiso 0.678(15) 1 calc R U P A 1
C45 C 0.8577(7) 0.3610(3) 0.8628(8) 0.048(3) Uani 0.678(15) 1 d D U P A 1
H45 H 0.863537 0.380877 0.880419 0.057 Uiso 0.678(15) 1 calc R U P A 1
C46 C 0.9160(7) 0.3413(3) 0.8658(8) 0.044(3) Uani 0.678(15) 1 d D U P A 1
H46 H 0.961736 0.347614 0.885439 0.053 Uiso 0.678(15) 1 calc R U P A 1
C47 C 0.9093(9) 0.3124(4) 0.8408(13) 0.039(3) Uani 0.678(15) 1 d D U P A 1
H47 H 0.950401 0.299015 0.842139 0.047 Uiso 0.678(15) 1 calc R U P A 1
C48 C 0.8419(10) 0.3029(6) 0.8137(12) 0.035(3) Uani 0.678(15) 1 d D U P A 1
H48 H 0.836582 0.283003 0.796176 0.042 Uiso 0.678(15) 1 calc R U P A 1
C43' C 0.7831(4) 0.32247(18) 0.8122(4) 0.0312(15) Uani 0.322(15) 1 d D U P A 2
C44' C 0.7852(13) 0.3423(7) 0.8640(13) 0.042(3) Uani 0.322(15) 1 d D U P A 2
H44' H 0.741239 0.352079 0.874928 0.051 Uiso 0.322(15) 1 calc R U P A 2
C45' C 0.8492(13) 0.3477(7) 0.8990(15) 0.046(4) Uani 0.322(15) 1 d D U P A 2
H45' H 0.851307 0.362386 0.931870 0.055 Uiso 0.322(15) 1 calc R U P A 2
C46' C 0.9108(14) 0.3311(7) 0.8851(17) 0.045(4) Uani 0.322(15) 1 d D U P A 2
H46' H 0.957423 0.336290 0.904706 0.054 Uiso 0.322(15) 1 calc R U P A 2
C47' C 0.9052(19) 0.3072(9) 0.843(3) 0.042(4) Uani 0.322(15) 1 d D U P A 2
H47' H 0.944934 0.293240 0.840537 0.050 Uiso 0.322(15) 1 calc R U P A 2
C48' C 0.842(2) 0.3034(12) 0.805(3) 0.035(3) Uani 0.322(15) 1 d D U P A 2
H48' H 0.838851 0.287732 0.774065 0.042 Uiso 0.322(15) 1 calc R U P A 2
C49 C 0.7219(4) 0.31964(18) 0.6897(4) 0.0297(17) Uani 1 1 d . . . . .
C50 C 0.6706(5) 0.30975(19) 0.6441(4) 0.037(2) Uani 1 1 d . . . . .
H50 H 0.626330 0.300197 0.655060 0.045 Uiso 1 1 calc R U . . .
C51 C 0.6855(6) 0.3141(2) 0.5812(4) 0.048(2) Uani 1 1 d . . . . .
H51 H 0.650213 0.307737 0.549182 0.058 Uiso 1 1 calc R U . . .
C52 C 0.7473(7) 0.3270(3) 0.5651(5) 0.058(3) Uani 1 1 d . . . . .
H52 H 0.756818 0.329320 0.522065 0.070 Uiso 1 1 calc R U . . .
C53 C 0.7982(7) 0.3371(3) 0.6117(6) 0.066(3) Uani 1 1 d . . . . .
H53 H 0.842520 0.346357 0.600056 0.079 Uiso 1 1 calc R U . . .
C54 C 0.7859(5) 0.3340(2) 0.6747(5) 0.048(2) Uani 1 1 d . . . . .
H54 H 0.820296 0.341431 0.706389 0.057 Uiso 1 1 calc R U . . .
Hf2 Hf 0.55117(2) 0.30884(2) 0.31512(2) 0.02084(7) Uani 1 1 d . . . . .
Cl4 Cl 0.60474(12) 0.31334(5) 0.42254(10) 0.0319(5) Uani 1 1 d . . . . .
Cl5 Cl 0.50312(11) 0.25895(4) 0.34242(10) 0.0329(4) Uani 1 1 d . . . . .
Cl6 Cl 0.49173(11) 0.30698(5) 0.20807(10) 0.0292(5) Uani 1 1 d . . . . .
P3 P 0.54584(12) 0.39776(4) 0.31531(11) 0.0238(4) Uani 1 1 d . . . . .
P4 P 0.68501(10) 0.24236(4) 0.28276(9) 0.0238(4) Uani 1 1 d . . . . .
S3 S 0.43794(10) 0.35225(4) 0.35303(9) 0.0237(4) Uani 1 1 d . . . . .
S4 S 0.69972(10) 0.30906(4) 0.27140(9) 0.0226(4) Uani 1 1 d . . . . .
O3 O 0.4385(3) 0.31816(11) 0.3520(3) 0.0270(12) Uani 1 1 d . . . . .
O4 O 0.6495(3) 0.33476(11) 0.2875(2) 0.0246(11) Uani 1 1 d . . . . .
N5 N 0.4844(4) 0.42595(14) 0.3084(3) 0.0296(14) Uani 1 1 d . . . . .
N6 N 0.5926(3) 0.41264(14) 0.3766(3) 0.0293(14) Uani 1 1 d . . . . .
N7 N 0.7572(3) 0.23703(15) 0.2395(3) 0.0292(14) Uani 1 1 d . . . . .
N8 N 0.7264(3) 0.23023(14) 0.3485(3) 0.0286(14) Uani 1 1 d . . . . .
C55 C 0.5123(4) 0.36176(15) 0.3203(3) 0.0211(15) Uani 1 1 d . . . . .
C56 C 0.5098(5) 0.45262(18) 0.3449(4) 0.040(2) Uani 1 1 d . . . . .
H56A H 0.467374 0.463612 0.361146 0.049 Uiso 1 1 calc R U . . .
H56B H 0.536499 0.466848 0.318289 0.049 Uiso 1 1 calc R U . . .
C57 C 0.5599(5) 0.44115(18) 0.3983(4) 0.039(2) Uani 1 1 d . . . . .
H57A H 0.598711 0.456392 0.409406 0.047 Uiso 1 1 calc R U . . .
H57B H 0.531756 0.437270 0.435733 0.047 Uiso 1 1 calc R U . . .
C58 C 0.4405(4) 0.43124(18) 0.2485(4) 0.0326(18) Uani 1 1 d . . . . .
H58 H 0.431626 0.410831 0.228224 0.039 Uiso 1 1 calc R U . . .
C59 C 0.3658(5) 0.4446(2) 0.2613(5) 0.046(2) Uani 1 1 d . . . . .
H59A H 0.343001 0.432097 0.293011 0.068 Uiso 1 1 calc R U . . .
H59B H 0.334171 0.444598 0.222431 0.068 Uiso 1 1 calc R U . . .
H59C H 0.372001 0.465560 0.276815 0.068 Uiso 1 1 calc R U . . .
C60 C 0.4799(6) 0.4513(2) 0.2016(5) 0.046(2) Uani 1 1 d . . . . .
H60A H 0.492245 0.471114 0.221028 0.069 Uiso 1 1 calc R U . . .
H60B H 0.447359 0.454502 0.163820 0.069 Uiso 1 1 calc R U . . .
H60C H 0.524996 0.441084 0.190173 0.069 Uiso 1 1 calc R U . . .
C61 C 0.6453(4) 0.39542(19) 0.4163(4) 0.0333(18) Uani 1 1 d . . . . .
H61 H 0.652452 0.375244 0.395495 0.040 Uiso 1 1 calc R U . . .
C62 C 0.6176(5) 0.3889(2) 0.4810(4) 0.046(2) Uani 1 1 d . . . . .
H62A H 0.616322 0.408024 0.504990 0.068 Uiso 1 1 calc R U . . .
H62B H 0.650641 0.374356 0.503363 0.068 Uiso 1 1 calc R U . . .
H62C H 0.567943 0.380233 0.476261 0.068 Uiso 1 1 calc R U . . .
C63 C 0.7195(5) 0.4111(2) 0.4229(5) 0.050(2) Uani 1 1 d . . . . .
H63A H 0.738392 0.413783 0.381179 0.075 Uiso 1 1 calc R U . . .
H63B H 0.753891 0.398425 0.448811 0.075 Uiso 1 1 calc R U . . .
H63C H 0.714337 0.431072 0.442779 0.075 Uiso 1 1 calc R U . . .
C64 C 0.6034(4) 0.39735(15) 0.2491(3) 0.0233(15) Uani 1 1 d . . . . .
C65 C 0.6654(5) 0.41448(19) 0.2510(4) 0.0348(19) Uani 1 1 d . . . . .
H65 H 0.679761 0.425768 0.287807 0.042 Uiso 1 1 calc R U . . .
C66 C 0.7087(5) 0.4156(2) 0.1985(5) 0.048(2) Uani 1 1 d . . . . .
H66 H 0.753717 0.426626 0.200516 0.058 Uiso 1 1 calc R U . . .
C67 C 0.6848(5) 0.4006(2) 0.1445(4) 0.042(2) Uani 1 1 d . . . . .
H67 H 0.711840 0.402232 0.107959 0.050 Uiso 1 1 calc R U . . .
C68 C 0.6213(5) 0.38307(19) 0.1432(4) 0.037(2) Uani 1 1 d . . . . .
H68 H 0.605588 0.372360 0.105975 0.044 Uiso 1 1 calc R U . . .
C69 C 0.5811(4) 0.38110(17) 0.1953(4) 0.0303(17) Uani 1 1 d . . . . .
H69 H 0.538189 0.368707 0.194541 0.036 Uiso 1 1 calc R U . . .
C70 C 0.4275(4) 0.3621(2) 0.4323(4) 0.0337(19) Uani 1 1 d . . . . .
C71 C 0.4328(5) 0.3394(3) 0.4774(5) 0.054(3) Uani 1 1 d . . . . .
H71 H 0.439238 0.318612 0.465647 0.064 Uiso 1 1 calc R U . . .
C72 C 0.4285(7) 0.3474(3) 0.5406(6) 0.074(4) Uani 1 1 d . . . . .
H72 H 0.431151 0.332109 0.572221 0.089 Uiso 1 1 calc R U . . .
C73 C 0.4206(7) 0.3767(4) 0.5560(5) 0.078(4) Uani 1 1 d . . . . .
H73 H 0.416470 0.382060 0.598831 0.093 Uiso 1 1 calc R U . . .
C74 C 0.4183(6) 0.3992(3) 0.5119(5) 0.060(3) Uani 1 1 d . . . . .
H74 H 0.416060 0.419968 0.524555 0.072 Uiso 1 1 calc R U . . .
C75 C 0.4192(5) 0.3922(2) 0.4490(5) 0.045(2) Uani 1 1 d . . . . .
H75 H 0.414163 0.407737 0.417996 0.054 Uiso 1 1 calc R U . . .
C76 C 0.3534(4) 0.36426(17) 0.3136(4) 0.0289(17) Uani 1 1 d . . . . .
C77 C 0.2933(4) 0.3728(2) 0.3447(5) 0.042(2) Uani 1 1 d . . . . .
H77 H 0.295366 0.372968 0.389337 0.051 Uiso 1 1 calc R U . . .
C78 C 0.2279(5) 0.3813(2) 0.3097(5) 0.052(3) Uani 1 1 d . . . . .
H78 H 0.185921 0.387829 0.330380 0.063 Uiso 1 1 calc R U . . .
C79 C 0.2264(5) 0.3801(2) 0.2458(5) 0.050(3) Uani 1 1 d . . . . .
H79 H 0.182653 0.385888 0.222183 0.060 Uiso 1 1 calc R U . . .
C80 C 0.2869(5) 0.37055(19) 0.2140(4) 0.041(2) Uani 1 1 d . . . . .
H80 H 0.284061 0.369669 0.169454 0.050 Uiso 1 1 calc R U . . .
C81 C 0.3517(4) 0.36231(18) 0.2481(4) 0.0338(19) Uani 1 1 d . . . . .
H81 H 0.393453 0.355568 0.227422 0.041 Uiso 1 1 calc R U . . .
C82 C 0.6503(4) 0.27886(16) 0.2805(3) 0.0221(15) Uani 1 1 d . . . . .
C83 C 0.8114(5) 0.2167(2) 0.2742(4) 0.040(2) Uani 1 1 d . . . . .
H83A H 0.861876 0.221310 0.262272 0.048 Uiso 1 1 calc R U . . .
H83B H 0.800410 0.194976 0.264417 0.048 Uiso 1 1 calc R U . . .
C84 C 0.8043(4) 0.2229(2) 0.3427(4) 0.037(2) Uani 1 1 d . . . . .
H84A H 0.818695 0.204695 0.368132 0.044 Uiso 1 1 calc R U . . .
H84B H 0.835902 0.240325 0.356837 0.044 Uiso 1 1 calc R U . . .
C85 C 0.7496(5) 0.23421(18) 0.1713(4) 0.0340(18) Uani 1 1 d . . . . .
H85 H 0.705009 0.246113 0.156203 0.041 Uiso 1 1 calc R U . . .
C86 C 0.8157(5) 0.2485(2) 0.1421(5) 0.047(2) Uani 1 1 d . . . . .
H86A H 0.822530 0.269479 0.157566 0.070 Uiso 1 1 calc R U . . .
H86B H 0.807277 0.248768 0.096276 0.070 Uiso 1 1 calc R U . . .
H86C H 0.859829 0.236444 0.153695 0.070 Uiso 1 1 calc R U . . .
C87 C 0.7386(6) 0.2012(2) 0.1486(4) 0.051(3) Uani 1 1 d . . . . .
H87A H 0.784603 0.189828 0.156297 0.077 Uiso 1 1 calc R U . . .
H87B H 0.724463 0.201189 0.103516 0.077 Uiso 1 1 calc R U . . .
H87C H 0.699750 0.191562 0.171460 0.077 Uiso 1 1 calc R U . . .
C88 C 0.6980(5) 0.2341(2) 0.4116(4) 0.038(2) Uani 1 1 d . . . . .
H88 H 0.646526 0.241975 0.405921 0.045 Uiso 1 1 calc R U . . .
C89 C 0.7424(6) 0.2570(2) 0.4500(4) 0.054(3) Uani 1 1 d . . . . .
H89A H 0.788324 0.247553 0.466620 0.081 Uiso 1 1 calc R U . . .
H89B H 0.714170 0.264025 0.484942 0.081 Uiso 1 1 calc R U . . .
H89C H 0.753699 0.274536 0.423555 0.081 Uiso 1 1 calc R U . . .
C90 C 0.6954(7) 0.2035(3) 0.4439(5) 0.071(3) Uani 1 1 d . . . . .
H90A H 0.662868 0.189709 0.418948 0.107 Uiso 1 1 calc R U . . .
H90B H 0.676711 0.206155 0.485664 0.107 Uiso 1 1 calc R U . . .
H90C H 0.745039 0.194766 0.448139 0.107 Uiso 1 1 calc R U . . .
C91 C 0.6124(4) 0.21605(18) 0.2589(4) 0.0306(17) Uani 1 1 d . . . . .
C92 C 0.6174(5) 0.18613(18) 0.2792(5) 0.040(2) Uani 1 1 d . . . . .
H92 H 0.654741 0.180059 0.309763 0.048 Uiso 1 1 calc R U . . .
C93 C 0.5660(5) 0.1648(2) 0.2538(5) 0.049(3) Uani 1 1 d . . . . .
H93 H 0.568030 0.144225 0.267924 0.059 Uiso 1 1 calc R U . . .
C94 C 0.5126(5) 0.1735(2) 0.2085(6) 0.056(3) Uani 1 1 d . . . . .
H94 H 0.479025 0.158740 0.191025 0.068 Uiso 1 1 calc R U . . .
C95 C 0.5076(5) 0.2032(2) 0.1888(5) 0.049(2) Uani 1 1 d . . . . .
H95 H 0.470395 0.209053 0.157895 0.058 Uiso 1 1 calc R U . . .
C96 C 0.5565(5) 0.2247(2) 0.2135(4) 0.038(2) Uani 1 1 d . . . . .
H96 H 0.552712 0.245390 0.200017 0.046 Uiso 1 1 calc R U . . .
C97 C 0.7827(4) 0.31569(17) 0.3178(4) 0.0274(16) Uani 1 1 d . . . . .
C98 C 0.7840(5) 0.3366(2) 0.3655(4) 0.047(2) Uani 1 1 d . . . . .
H98 H 0.740090 0.347019 0.374559 0.056 Uiso 1 1 calc R U . . .
C99 C 0.8479(5) 0.3428(3) 0.4004(5) 0.055(3) Uani 1 1 d . . . . .
H99 H 0.848975 0.358022 0.432275 0.066 Uiso 1 1 calc R U . . .
C100 C 0.9110(5) 0.3267(2) 0.3887(5) 0.044(2) Uani 1 1 d . . . . .
H100 H 0.955187 0.330657 0.413315 0.052 Uiso 1 1 calc R U . . .
C101 C 0.9108(5) 0.3053(2) 0.3426(5) 0.040(2) Uani 1 1 d . . . . .
H101 H 0.954590 0.294445 0.335005 0.048 Uiso 1 1 calc R U . . .
C102 C 0.8468(4) 0.29943(19) 0.3071(4) 0.0347(19) Uani 1 1 d . . . . .
H102 H 0.846110 0.284274 0.275126 0.042 Uiso 1 1 calc R U . . .
C103 C 0.7248(4) 0.31704(17) 0.1936(4) 0.0279(17) Uani 1 1 d . . . . .
C104 C 0.6777(5) 0.30638(18) 0.1456(4) 0.0320(18) Uani 1 1 d . . . . .
H104 H 0.635654 0.294625 0.154170 0.038 Uiso 1 1 calc R U . . .
C105 C 0.6935(5) 0.3133(2) 0.0841(4) 0.039(2) Uani 1 1 d . . . . .
H105 H 0.661077 0.306759 0.050064 0.046 Uiso 1 1 calc R U . . .
C106 C 0.7552(5) 0.3294(2) 0.0727(4) 0.044(2) Uani 1 1 d . . . . .
H106 H 0.766551 0.333087 0.030475 0.053 Uiso 1 1 calc R U . . .
C107 C 0.8011(6) 0.3403(2) 0.1202(5) 0.050(2) Uani 1 1 d . . . . .
H107 H 0.843242 0.351867 0.110889 0.060 Uiso 1 1 calc R U . . .
C108 C 0.7867(5) 0.3346(2) 0.1819(4) 0.038(2) Uani 1 1 d . . . . .
H108 H 0.817893 0.342388 0.215522 0.046 Uiso 1 1 calc R U . . .
Hf3 Hf -0.00121(6) 0.54399(6) 0.27933(8) 0.0523(4) Uani 0.740(7) 1 d D U P B 1
Cl7 Cl 0.0630(4) 0.57718(16) 0.3554(3) 0.078(2) Uani 0.740(7) 1 d D U P B 1
Cl8 Cl 0.0483(2) 0.57327(13) 0.1949(2) 0.0770(15) Uani 0.740(7) 1 d D U P B 1
Cl9 Cl -0.1151(3) 0.56932(15) 0.2808(4) 0.0926(19) Uani 0.740(7) 1 d D U P B 1
Cl10 Cl -0.0491(3) 0.50599(14) 0.2039(3) 0.0730(16) Uani 0.740(7) 1 d D U P B 1
Cl11 Cl -0.0275(3) 0.50941(17) 0.3655(3) 0.0870(17) Uani 0.740(7) 1 d D U P B 1
O5 O 0.0998(5) 0.5165(2) 0.2786(5) 0.059(2) Uani 0.740(7) 1 d D U P B 1
C109 C 0.1037(8) 0.4834(3) 0.2865(9) 0.074(4) Uani 0.740(7) 1 d D U P B 1
H109 H 0.058942 0.473592 0.267143 0.089 Uiso 0.740(7) 1 calc R U P B 1
H110 H 0.108358 0.478034 0.331666 0.089 Uiso 0.740(7) 1 calc R U P B 1
C110 C 0.1691(8) 0.4735(3) 0.2551(9) 0.072(4) Uani 0.740(7) 1 d D U P B 1
H111 H 0.156754 0.469399 0.209999 0.086 Uiso 0.740(7) 1 calc R U P B 1
H112 H 0.190177 0.454693 0.274862 0.086 Uiso 0.740(7) 1 calc R U P B 1
C111 C 0.2218(7) 0.4995(3) 0.2631(10) 0.060(4) Uani 0.740(7) 1 d D U P B 1
H113 H 0.252364 0.501117 0.226373 0.072 Uiso 0.740(7) 1 calc R U P B 1
H114 H 0.254650 0.496758 0.301407 0.072 Uiso 0.740(7) 1 calc R U P B 1
C112 C 0.1749(6) 0.5275(3) 0.2684(10) 0.066(4) Uani 0.740(7) 1 d D U P B 1
H115 H 0.193665 0.540304 0.304199 0.080 Uiso 0.740(7) 1 calc R U P B 1
H116 H 0.174947 0.539814 0.229517 0.080 Uiso 0.740(7) 1 calc R U P B 1
Hf3' Hf -0.0087(3) 0.5567(2) 0.2715(3) 0.0820(13) Uani 0.260(7) 1 d D U P B 2
Cl7' Cl 0.0512(12) 0.5894(4) 0.3507(8) 0.082(5) Uani 0.260(7) 1 d D U P B 2
Cl8' Cl 0.0274(11) 0.5895(4) 0.1877(6) 0.133(7) Uani 0.260(7) 1 d D U P B 2
Cl9' Cl -0.1244(9) 0.5795(6) 0.2795(13) 0.188(11) Uani 0.260(7) 1 d D U P B 2
Cl20 Cl -0.0533(12) 0.5197(4) 0.1933(7) 0.109(7) Uani 0.260(7) 1 d D U P B 2
Cl21 Cl -0.0236(15) 0.5190(5) 0.3539(9) 0.136(9) Uani 0.260(7) 1 d D U P B 2
O5' O 0.0986(9) 0.5347(6) 0.2646(10) 0.090(5) Uani 0.260(7) 1 d D U P B 2
C209 C 0.134(2) 0.5283(10) 0.2064(13) 0.090(6) Uani 0.260(7) 1 d D U P B 2
H209 H 0.163026 0.546104 0.193718 0.108 Uiso 0.260(7) 1 calc R U P B 2
H210 H 0.096645 0.523419 0.172089 0.108 Uiso 0.260(7) 1 calc R U P B 2
C210 C 0.182(2) 0.5018(9) 0.2200(18) 0.080(6) Uani 0.260(7) 1 d D U P B 2
H211 H 0.229205 0.504432 0.199948 0.096 Uiso 0.260(7) 1 calc R U P B 2
H212 H 0.158167 0.482834 0.203742 0.096 Uiso 0.260(7) 1 calc R U P B 2
C211 C 0.195(3) 0.5002(8) 0.2896(18) 0.073(6) Uani 0.260(7) 1 d D U P B 2
H213 H 0.248193 0.501158 0.301777 0.088 Uiso 0.260(7) 1 calc R U P B 2
H214 H 0.174748 0.480995 0.305910 0.088 Uiso 0.260(7) 1 calc R U P B 2
C212 C 0.1557(18) 0.5276(10) 0.3152(14) 0.078(6) Uani 0.260(7) 1 d D U P B 2
H215 H 0.133121 0.522403 0.354879 0.094 Uiso 0.260(7) 1 calc R U P B 2
H216 H 0.189868 0.544971 0.322712 0.094 Uiso 0.260(7) 1 calc R U P B 2
Hf4 Hf 0.30656(17) 0.51016(7) 0.00632(16) 0.0450(4) Uani 0.705(11) 1 d . U P C 1
Cl12 Cl 0.3144(13) 0.4683(4) 0.0899(10) 0.087(4) Uani 0.705(11) 1 d . U P C 1
Cl13 Cl 0.2850(10) 0.4656(4) -0.0709(10) 0.079(3) Uani 0.705(11) 1 d . U P C 1
Cl14 Cl 0.4354(6) 0.5143(2) -0.0078(7) 0.102(3) Uani 0.705(11) 1 d . U P C 1
Cl15 Cl 0.3108(8) 0.5460(3) 0.0866(7) 0.085(3) Uani 0.705(11) 1 d . U P C 1
Cl16 Cl 0.2809(15) 0.5447(5) -0.0737(10) 0.083(4) Uani 0.705(11) 1 d . U P C 1
O6 O 0.1890(5) 0.5054(2) 0.0179(4) 0.078(2) Uani 0.705(11) 1 d D U P C 1
C113 C 0.1578(8) 0.5089(5) 0.0813(8) 0.086(3) Uani 0.705(11) 1 d D U P C 1
H117 H 0.183766 0.495435 0.112753 0.103 Uiso 0.705(11) 1 calc R U P C 1
H118 H 0.161349 0.530303 0.096053 0.103 Uiso 0.705(11) 1 calc R U P C 1
C114 C 0.0809(9) 0.4995(6) 0.0700(8) 0.099(4) Uani 0.705(11) 1 d D U P C 1
H119 H 0.049177 0.509917 0.099476 0.118 Uiso 0.705(11) 1 calc R U P C 1
H120 H 0.075529 0.477137 0.074543 0.118 Uiso 0.705(11) 1 calc R U P C 1
C115 C 0.0617(8) 0.5095(6) 0.0030(8) 0.095(4) Uani 0.705(11) 1 d D U P C 1
H121 H 0.019692 0.497558 -0.015724 0.114 Uiso 0.705(11) 1 calc R U P C 1
H122 H 0.049040 0.531518 0.001150 0.114 Uiso 0.705(11) 1 calc R U P C 1
C116 C 0.1286(8) 0.5034(5) -0.0298(8) 0.084(3) Uani 0.705(11) 1 d D U P C 1
H123 H 0.126529 0.482799 -0.049057 0.100 Uiso 0.705(11) 1 calc R U P C 1
H124 H 0.134468 0.518760 -0.063302 0.100 Uiso 0.705(11) 1 calc R U P C 1
Hf4' Hf 0.3078(5) 0.5006(3) 0.0045(4) 0.0566(14) Uani 0.295(11) 1 d . U P C 2
Cl22 Cl 0.326(3) 0.4745(7) 0.087(2) 0.060(5) Uani 0.295(11) 1 d . U P C 2
Cl23 Cl 0.299(2) 0.4702(9) -0.071(2) 0.073(6) Uani 0.295(11) 1 d . U P C 2
Cl24 Cl 0.4364(15) 0.4996(6) -0.0047(15) 0.096(6) Uani 0.295(11) 1 d . U P C 2
Cl25 Cl 0.296(2) 0.5499(7) 0.0844(19) 0.074(6) Uani 0.295(11) 1 d . U P C 2
Cl26 Cl 0.270(4) 0.5484(11) -0.077(3) 0.075(6) Uani 0.295(11) 1 d . U P C 2
O6' O 0.1890(5) 0.5054(2) 0.0179(4) 0.078(2) Uani 0.295(11) 1 d D U P C 2
C213 C 0.1444(16) 0.4761(7) 0.008(2) 0.086(4) Uani 0.295(11) 1 d D U P C 2
H217 H 0.143659 0.469305 -0.036321 0.103 Uiso 0.295(11) 1 calc R U P C 2
H218 H 0.164788 0.459456 0.035374 0.103 Uiso 0.295(11) 1 calc R U P C 2
C214 C 0.0716(18) 0.4847(9) 0.025(3) 0.092(4) Uani 0.295(11) 1 d D U P C 2
H219 H 0.054766 0.470794 0.057854 0.111 Uiso 0.295(11) 1 calc R U P C 2
H220 H 0.036236 0.483498 -0.012063 0.111 Uiso 0.295(11) 1 calc R U P C 2
C215 C 0.077(2) 0.5171(8) 0.049(2) 0.093(4) Uani 0.295(11) 1 d D U P C 2
H221 H 0.029696 0.528264 0.041497 0.112 Uiso 0.295(11) 1 calc R U P C 2
H222 H 0.091450 0.517732 0.094838 0.112 Uiso 0.295(11) 1 calc R U P C 2
C216 C 0.1357(17) 0.5296(7) 0.011(2) 0.087(4) Uani 0.295(11) 1 d D U P C 2
H223 H 0.118002 0.532301 -0.033838 0.105 Uiso 0.295(11) 1 calc R U P C 2
H224 H 0.155453 0.549193 0.027544 0.105 Uiso 0.295(11) 1 calc R U P C 2
O7 O 0.6803(8) 0.5000(3) 0.8355(8) 0.127(5) Uani 1 1 d . . . . .
C117 C 0.7562(18) 0.5038(4) 0.8573(10) 0.156(11) Uani 1 1 d . . . . .
H125 H 0.778224 0.483753 0.869321 0.187 Uiso 1 1 calc R U . . .
H126 H 0.760122 0.517445 0.894317 0.187 Uiso 1 1 calc R U . . .
C118 C 0.7942(7) 0.5171(4) 0.8056(10) 0.110(6) Uani 1 1 d . . . . .
H127 H 0.847133 0.511906 0.808442 0.131 Uiso 1 1 calc R U . . .
H128 H 0.788494 0.539660 0.804266 0.131 Uiso 1 1 calc R U . . .
C119 C 0.7554(9) 0.5025(3) 0.7511(8) 0.083(4) Uani 1 1 d . . . . .
H129 H 0.774878 0.481739 0.743849 0.100 Uiso 1 1 calc R U . . .
H130 H 0.759182 0.514897 0.712567 0.100 Uiso 1 1 calc R U . . .
C120 C 0.6782(9) 0.5013(3) 0.7702(10) 0.089(5) Uani 1 1 d . . . . .
H131 H 0.650890 0.519655 0.754954 0.106 Uiso 1 1 calc R U . . .
H132 H 0.653018 0.482953 0.751995 0.106 Uiso 1 1 calc R U . . .
O14 O 0.9106(10) 0.4023(4) 0.0315(9) 0.188(5) Uani 1 1 d D U . . .
C121 C 0.8605(12) 0.4110(4) 0.0711(11) 0.151(5) Uani 1 1 d D U . . .
H137 H 0.874740 0.403317 0.113806 0.181 Uiso 1 1 calc R U . . .
H138 H 0.812166 0.401931 0.057639 0.181 Uiso 1 1 calc R U . . .
C122 C 0.8546(12) 0.4423(4) 0.0724(11) 0.157(5) Uani 1 1 d D U . . .
H133 H 0.875623 0.450368 0.112931 0.188 Uiso 1 1 calc R U . . .
H134 H 0.802348 0.448506 0.067012 0.188 Uiso 1 1 calc R U . . .
C123 C 0.8936(13) 0.4534(4) 0.0230(12) 0.165(6) Uani 1 1 d D U . . .
H141 H 0.859858 0.463171 -0.009233 0.197 Uiso 1 1 calc R U . . .
H142 H 0.930604 0.468646 0.038443 0.197 Uiso 1 1 calc R U . . .
C124 C 0.9278(14) 0.4281(5) -0.0020(12) 0.183(6) Uani 1 1 d D U . . .
H139 H 0.910932 0.425532 -0.046681 0.219 Uiso 1 1 calc R U . . .
H140 H 0.981751 0.431161 0.000453 0.219 Uiso 1 1 calc R U . . .
O13 O 0.8840(8) 0.6021(3) 0.0253(7) 0.141(4) Uani 1 1 d D U . . .
C147 C 0.9121(12) 0.5820(4) -0.0187(11) 0.156(5) Uani 1 1 d D U . . .
H173 H 0.966365 0.583437 -0.018186 0.187 Uiso 1 1 calc R U . . .
H174 H 0.891121 0.586527 -0.061650 0.187 Uiso 1 1 calc R U . . .
C148 C 0.8884(14) 0.5510(4) 0.0027(11) 0.173(6) Uani 1 1 d D U . . .
H175 H 0.849621 0.542643 -0.027134 0.207 Uiso 1 1 calc R U . . .
H176 H 0.930637 0.536721 0.004721 0.207 Uiso 1 1 calc R U . . .
C149 C 0.8602(15) 0.5546(5) 0.0647(11) 0.179(6) Uani 1 1 d D U . . .
H177 H 0.806870 0.550040 0.063747 0.214 Uiso 1 1 calc R U . . .
H178 H 0.886503 0.541115 0.095801 0.214 Uiso 1 1 calc R U . . .
C150 C 0.8741(14) 0.5861(5) 0.0789(11) 0.166(5) Uani 1 1 d D U . . .
H179 H 0.832045 0.594811 0.100223 0.199 Uiso 1 1 calc R U . . .
H180 H 0.918581 0.587897 0.107761 0.199 Uiso 1 1 calc R U . . .
C131 C 0.623(2) 0.1371(7) 0.5557(12) 0.161(6) Uani 0.693(14) 1 d D U P D 1
H143 H 0.639442 0.157781 0.569372 0.194 Uiso 0.693(14) 1 calc R U P D 1
H144 H 0.569467 0.137448 0.544557 0.194 Uiso 0.693(14) 1 calc R U P D 1
O12 O 0.6413(13) 0.1153(5) 0.6008(9) 0.153(6) Uani 0.693(14) 1 d D U P D 1
C133 C 0.6636(19) 0.0874(6) 0.5810(12) 0.155(7) Uani 0.693(14) 1 d D U P D 1
H147 H 0.621768 0.073097 0.574342 0.186 Uiso 0.693(14) 1 calc R U P D 1
H148 H 0.701180 0.078295 0.610901 0.186 Uiso 0.693(14) 1 calc R U P D 1
C134 C 0.694(2) 0.0956(7) 0.5227(12) 0.163(6) Uani 0.693(14) 1 d D U P D 1
H149 H 0.680220 0.080239 0.489940 0.196 Uiso 0.693(14) 1 calc R U P D 1
H150 H 0.748456 0.096479 0.528079 0.196 Uiso 0.693(14) 1 calc R U P D 1
C135 C 0.663(2) 0.1262(7) 0.5045(12) 0.165(6) Uani 0.693(14) 1 d D U P D 1
H151 H 0.703835 0.140565 0.496315 0.198 Uiso 0.693(14) 1 calc R U P D 1
H152 H 0.630679 0.124506 0.465904 0.198 Uiso 0.693(14) 1 calc R U P D 1
C231 C 0.612(3) 0.1282(17) 0.570(2) 0.161(6) Uani 0.307(14) 1 d D U P D 2
H335 H 0.581262 0.144545 0.586481 0.193 Uiso 0.307(14) 1 calc R U P D 2
H336 H 0.602588 0.108595 0.590950 0.193 Uiso 0.307(14) 1 calc R U P D 2
O12' O 0.686(3) 0.1357(11) 0.573(2) 0.162(6) Uani 0.307(14) 1 d D U P D 2
C233 C 0.728(3) 0.1239(17) 0.528(3) 0.164(7) Uani 0.307(14) 1 d D U P D 2
H339 H 0.762770 0.108134 0.545231 0.196 Uiso 0.307(14) 1 calc R U P D 2
H340 H 0.756379 0.140094 0.507202 0.196 Uiso 0.307(14) 1 calc R U P D 2
C234 C 0.672(3) 0.1108(16) 0.485(2) 0.163(7) Uani 0.307(14) 1 d D U P D 2
H341 H 0.669918 0.088308 0.490262 0.195 Uiso 0.307(14) 1 calc R U P D 2
H342 H 0.682558 0.115303 0.440706 0.195 Uiso 0.307(14) 1 calc R U P D 2
C235 C 0.602(3) 0.1256(17) 0.502(2) 0.162(7) Uani 0.307(14) 1 d D U P D 2
H343 H 0.595310 0.145988 0.481745 0.194 Uiso 0.307(14) 1 calc R U P D 2
H344 H 0.558595 0.112685 0.489173 0.194 Uiso 0.307(14) 1 calc R U P D 2
C136 C 0.5563(8) 0.2402(5) 0.5368(9) 0.127(5) Uani 1 1 d D U . . .
H153 H 0.593636 0.246889 0.507918 0.152 Uiso 1 1 calc R U . . .
H154 H 0.582196 0.234185 0.577103 0.152 Uiso 1 1 calc R U . . .
C137 C 0.5170(9) 0.2145(5) 0.5104(10) 0.144(5) Uani 1 1 d D U . . .
H155 H 0.527085 0.195765 0.535590 0.173 Uiso 1 1 calc R U . . .
H156 H 0.529533 0.210705 0.466554 0.173 Uiso 1 1 calc R U . . .
O10 O 0.4350(8) 0.2249(4) 0.5134(8) 0.170(5) Uani 1 1 d D U . . .
C139 C 0.4396(9) 0.2589(5) 0.5150(10) 0.140(5) Uani 1 1 d D U . . .
H159 H 0.439057 0.267218 0.471746 0.168 Uiso 1 1 calc R U . . .
H160 H 0.397242 0.267562 0.535927 0.168 Uiso 1 1 calc R U . . .
C140 C 0.5045(9) 0.2664(5) 0.5479(8) 0.132(5) Uani 1 1 d D U . . .
H161 H 0.496846 0.268577 0.593264 0.159 Uiso 1 1 calc R U . . .
H162 H 0.524403 0.285855 0.532353 0.159 Uiso 1 1 calc R U . . .
C141 C 0.597(2) 0.5013(6) 0.1037(19) 0.130(5) Uani 0.663(15) 1 d D U P E 1
H163 H 0.621422 0.499848 0.146253 0.156 Uiso 0.663(15) 1 calc R U P E 1
H164 H 0.545644 0.508486 0.106819 0.156 Uiso 0.663(15) 1 calc R U P E 1
C142 C 0.5993(14) 0.4723(5) 0.0703(13) 0.127(5) Uani 0.663(15) 1 d D U P E 1
H165 H 0.595632 0.455027 0.099987 0.153 Uiso 0.663(15) 1 calc R U P E 1
H166 H 0.557675 0.470907 0.038237 0.153 Uiso 0.663(15) 1 calc R U P E 1
O11 O 0.6658(11) 0.4711(4) 0.0417(9) 0.128(5) Uani 0.663(15) 1 d D U P E 1
C144 C 0.6950(16) 0.5007(5) 0.0419(17) 0.134(5) Uani 0.663(15) 1 d D U P E 1
H169 H 0.709108 0.506256 -0.000750 0.160 Uiso 0.663(15) 1 calc R U P E 1
H170 H 0.739325 0.501896 0.071097 0.160 Uiso 0.663(15) 1 calc R U P E 1
C145 C 0.6382(18) 0.5213(5) 0.0620(16) 0.135(5) Uani 0.663(15) 1 d D U P E 1
H171 H 0.606445 0.528710 0.025799 0.162 Uiso 0.663(15) 1 calc R U P E 1
H172 H 0.659928 0.539071 0.085197 0.162 Uiso 0.663(15) 1 calc R U P E 1
C241 C 0.655(4) 0.4793(10) 0.070(3) 0.131(5) Uani 0.337(15) 1 d D U P E 2
H253 H 0.696963 0.477922 0.101742 0.157 Uiso 0.337(15) 1 calc R U P E 2
H254 H 0.639927 0.458418 0.056531 0.157 Uiso 0.337(15) 1 calc R U P E 2
C242 C 0.672(4) 0.4985(9) 0.017(2) 0.132(5) Uani 0.337(15) 1 d D U P E 2
H255 H 0.721389 0.493847 0.003665 0.158 Uiso 0.337(15) 1 calc R U P E 2
H256 H 0.635507 0.494967 -0.018663 0.158 Uiso 0.337(15) 1 calc R U P E 2
O11' O 0.668(2) 0.5289(7) 0.0374(18) 0.132(6) Uani 0.337(15) 1 d D U P E 2
C244 C 0.608(3) 0.5276(10) 0.078(3) 0.130(6) Uani 0.337(15) 1 d D U P E 2
H259 H 0.563839 0.536840 0.056229 0.157 Uiso 0.337(15) 1 calc R U P E 2
H260 H 0.620648 0.539650 0.116328 0.157 Uiso 0.337(15) 1 calc R U P E 2
C245 C 0.592(4) 0.4966(11) 0.095(4) 0.130(5) Uani 0.337(15) 1 d D U P E 2
H261 H 0.544232 0.489680 0.075121 0.156 Uiso 0.337(15) 1 calc R U P E 2
H262 H 0.590893 0.494321 0.141262 0.156 Uiso 0.337(15) 1 calc R U P E 2
C151 C 0.0808(13) 0.6359(6) -0.0155(10) 0.185(6) Uani 1 1 d D U . . .
H183 H 0.035709 0.624561 -0.029339 0.222 Uiso 1 1 calc R U . . .
H184 H 0.078567 0.656328 -0.035805 0.222 Uiso 1 1 calc R U . . .
C152 C 0.0844(15) 0.6394(7) 0.0507(11) 0.201(6) Uani 1 1 d D U . . .
H185 H 0.042980 0.628788 0.069275 0.241 Uiso 1 1 calc R U . . .
H186 H 0.083452 0.661322 0.062605 0.241 Uiso 1 1 calc R U . . .
O15 O 0.1558(11) 0.6252(5) 0.0712(9) 0.216(6) Uani 1 1 d D U . . .
C154 C 0.1959(15) 0.6217(7) 0.0139(12) 0.205(6) Uani 1 1 d D U . . .
H189 H 0.228738 0.639431 0.008233 0.246 Uiso 1 1 calc R U . . .
H190 H 0.225844 0.602785 0.015580 0.246 Uiso 1 1 calc R U . . .
C155 C 0.1420(15) 0.6203(7) -0.0338(9) 0.190(6) Uani 1 1 d D U . . .
H191 H 0.129053 0.598661 -0.042892 0.228 Uiso 1 1 calc R U . . .
H192 H 0.159820 0.629556 -0.072351 0.228 Uiso 1 1 calc R U . . .
C156 C 0.442(2) 0.2647(9) 0.019(3) 0.068(6) Uani 0.47(3) 1 d D U P F 1
H193 H 0.429877 0.270909 -0.025206 0.082 Uiso 0.47(3) 1 calc R U P F 1
H194 H 0.405432 0.273654 0.045942 0.082 Uiso 0.47(3) 1 calc R U P F 1
C157 C 0.516(2) 0.2738(6) 0.039(2) 0.074(6) Uani 0.47(3) 1 d D U P F 1
H195 H 0.538513 0.284989 0.005105 0.089 Uiso 0.47(3) 1 calc R U P F 1
H196 H 0.514157 0.287799 0.075822 0.089 Uiso 0.47(3) 1 calc R U P F 1
O16 O 0.5583(15) 0.2483(6) 0.0563(14) 0.086(6) Uani 0.47(3) 1 d D U P F 1
C159 C 0.5226(19) 0.2235(8) 0.027(2) 0.081(6) Uani 0.47(3) 1 d D U P F 1
H199 H 0.533931 0.204505 0.050836 0.097 Uiso 0.47(3) 1 calc R U P F 1
H200 H 0.538889 0.220977 -0.016117 0.097 Uiso 0.47(3) 1 calc R U P F 1
C160 C 0.4441(19) 0.2297(9) 0.025(2) 0.077(6) Uani 0.47(3) 1 d D U P F 1
H201 H 0.422265 0.222888 0.064005 0.093 Uiso 0.47(3) 1 calc R U P F 1
H202 H 0.417932 0.219727 -0.011540 0.093 Uiso 0.47(3) 1 calc R U P F 1
C256 C 0.5040(18) 0.2707(7) 0.0532(16) 0.073(6) Uani 0.53(3) 1 d D U P F 2
H265 H 0.492664 0.267952 0.097640 0.087 Uiso 0.53(3) 1 calc R U P F 2
H266 H 0.525254 0.291296 0.047780 0.087 Uiso 0.53(3) 1 calc R U P F 2
C257 C 0.439(2) 0.2661(8) 0.011(3) 0.066(5) Uani 0.53(3) 1 d D U P F 2
H267 H 0.394683 0.274704 0.029488 0.079 Uiso 0.53(3) 1 calc R U P F 2
H268 H 0.444906 0.275872 -0.030065 0.079 Uiso 0.53(3) 1 calc R U P F 2
O16' O 0.4333(14) 0.2333(6) 0.0051(13) 0.085(6) Uani 0.53(3) 1 d D U P F 2
C259 C 0.5054(17) 0.2224(7) 0.0081(17) 0.076(6) Uani 0.53(3) 1 d D U P F 2
H271 H 0.518926 0.216208 -0.034305 0.091 Uiso 0.53(3) 1 calc R U P F 2
H272 H 0.509399 0.204189 0.035752 0.091 Uiso 0.53(3) 1 calc R U P F 2
C260 C 0.5555(18) 0.2460(8) 0.0326(18) 0.078(6) Uani 0.53(3) 1 d D U P F 2
H273 H 0.586790 0.253601 -0.000374 0.093 Uiso 0.53(3) 1 calc R U P F 2
H274 H 0.587288 0.238295 0.068452 0.093 Uiso 0.53(3) 1 calc R U P F 2

loop_
_atom_site_aniso_label
_atom_site_aniso_U_11
_atom_site_aniso_U_22
_atom_site_aniso_U_33
_atom_site_aniso_U_23
_atom_site_aniso_U_13
_atom_site_aniso_U_12
Hf1 0.01879(14) 0.02088(13) 0.02202(16) 0.00066(19) 0.00303(11) 0.00248(18)
Cl1 0.0416(12) 0.0381(11) 0.0236(11) -0.0010(9) -0.0041(9) 0.0073(10)
Cl2 0.0306(10) 0.0230(9) 0.0409(12) 0.0037(8) 0.0102(8) 0.0023(7)
Cl3 0.0258(10) 0.0324(11) 0.0272(11) -0.0009(8) -0.0022(8) 0.0026(8)
P1 0.0256(9) 0.0215(8) 0.0254(9) -0.0013(10) 0.0022(7) 0.0003(10)
P2 0.0199(9) 0.0240(9) 0.0236(10) -0.0003(8) 0.0009(8) 0.0043(7)
S1 0.0210(9) 0.0231(9) 0.0306(10) -0.0004(8) 0.0061(8) 0.0049(7)
S2 0.0185(9) 0.0240(9) 0.0254(10) 0.0009(7) 0.0034(7) 0.0031(7)
O1 0.024(3) 0.020(3) 0.042(3) 0.000(2) 0.006(2) 0.003(2)
O2 0.023(3) 0.017(3) 0.035(3) 0.001(2) 0.008(2) 0.002(2)
N1 0.034(4) 0.022(3) 0.034(4) -0.004(3) 0.004(3) 0.004(3)
N2 0.044(4) 0.024(3) 0.024(4) -0.003(3) 0.002(3) 0.001(3)
N3 0.022(3) 0.030(3) 0.030(4) -0.002(3) 0.004(3) 0.007(3)
N4 0.027(3) 0.032(3) 0.022(3) -0.002(3) 0.002(3) 0.008(3)
C1 0.021(4) 0.023(4) 0.025(4) 0.002(3) 0.004(3) 0.003(3)
C2 0.051(6) 0.024(4) 0.055(6) -0.004(4) 0.009(5) 0.002(4)
C3 0.043(5) 0.029(4) 0.047(6) -0.012(4) -0.003(4) 0.002(4)
C4 0.036(5) 0.026(4) 0.036(5) 0.002(3) 0.001(4) 0.006(3)
C5 0.057(6) 0.032(5) 0.064(7) 0.020(4) 0.005(5) 0.007(4)
C6 0.044(6) 0.038(5) 0.067(7) 0.009(5) -0.001(5) 0.016(4)
C7 0.042(5) 0.034(4) 0.028(4) -0.006(3) -0.006(4) 0.007(4)
C8 0.036(5) 0.057(6) 0.046(6) -0.009(5) -0.002(4) -0.003(4)
C9 0.052(6) 0.053(6) 0.032(5) 0.001(4) -0.002(4) 0.010(4)
C10 0.032(4) 0.021(4) 0.023(4) 0.003(3) 0.005(3) 0.000(3)
C11 0.035(4) 0.021(4) 0.031(4) 0.005(3) 0.010(3) -0.002(3)
C12 0.047(5) 0.039(5) 0.026(5) -0.005(4) 0.011(4) 0.003(4)
C13 0.041(5) 0.057(6) 0.025(5) 0.005(4) 0.011(4) 0.001(4)
C14 0.041(5) 0.057(6) 0.043(6) -0.002(5) 0.015(4) -0.009(4)
C15 0.035(5) 0.037(5) 0.034(5) -0.002(4) 0.002(4) -0.006(4)
C16 0.030(4) 0.040(5) 0.037(5) -0.006(4) 0.003(4) 0.009(4)
C17 0.050(6) 0.045(5) 0.035(5) -0.003(4) 0.003(4) 0.009(4)
C18 0.064(7) 0.057(6) 0.041(6) -0.016(5) 0.011(5) 0.010(5)
C19 0.081(8) 0.090(9) 0.030(6) -0.012(6) 0.008(5) 0.022(7)
C20 0.076(8) 0.076(8) 0.041(6) 0.007(5) 0.015(6) 0.020(6)
C21 0.055(6) 0.048(5) 0.032(5) 0.004(4) 0.014(4) 0.008(4)
C22 0.022(4) 0.026(4) 0.049(5) 0.001(4) -0.001(4) 0.004(3)
C23 0.027(4) 0.040(5) 0.053(6) -0.001(4) 0.007(4) 0.004(4)
C24 0.024(5) 0.052(6) 0.084(9) -0.006(6) 0.004(5) 0.014(4)
C25 0.026(5) 0.044(5) 0.079(8) 0.005(5) -0.014(5) 0.005(4)
C26 0.033(5) 0.038(5) 0.054(6) 0.006(4) -0.015(4) 0.000(4)
C27 0.031(4) 0.032(4) 0.040(5) -0.004(4) -0.002(4) 0.000(3)
C28 0.024(4) 0.023(4) 0.020(4) -0.003(3) 0.006(3) 0.003(3)
C29 0.035(5) 0.053(5) 0.032(5) 0.001(4) 0.000(4) 0.025(4)
C30 0.026(4) 0.054(5) 0.025(4) -0.005(4) -0.006(3) 0.014(4)
C31 0.036(4) 0.034(4) 0.026(4) 0.002(3) 0.003(3) 0.011(3)
C32 0.055(6) 0.057(6) 0.050(6) 0.002(5) 0.031(5) 0.015(5)
C33 0.078(7) 0.041(5) 0.039(5) -0.015(4) 0.009(5) 0.010(5)
C34 0.047(5) 0.055(6) 0.024(5) 0.003(4) 0.008(4) 0.022(4)
C35 0.068(7) 0.086(8) 0.033(6) -0.012(5) -0.011(5) 0.039(6)
C36 0.099(10) 0.074(8) 0.056(7) 0.031(6) 0.027(7) 0.022(7)
C37 0.023(4) 0.029(4) 0.037(5) -0.007(3) 0.002(3) 0.005(3)
C38 0.024(4) 0.028(4) 0.056(6) 0.004(4) 0.000(4) 0.001(3)
C39 0.035(5) 0.026(4) 0.086(8) -0.003(5) -0.005(5) -0.006(4)
C40 0.041(6) 0.049(6) 0.074(8) -0.021(5) 0.004(5) -0.013(5)
C41 0.028(4) 0.041(5) 0.052(6) -0.011(4) -0.008(4) 0.002(4)
C42 0.027(4) 0.029(4) 0.034(5) -0.002(3) -0.002(3) 0.004(3)
C43 0.020(3) 0.029(3) 0.044(4) -0.004(3) 0.004(3) -0.003(3)
C44 0.026(4) 0.033(5) 0.057(6) -0.007(5) -0.004(5) 0.003(4)
C45 0.036(5) 0.039(6) 0.066(7) -0.019(5) -0.007(5) 0.004(4)
C46 0.027(5) 0.039(6) 0.066(7) -0.005(5) -0.008(5) -0.006(4)
C47 0.025(5) 0.032(6) 0.060(6) 0.001(6) -0.002(5) 0.002(5)
C48 0.027(5) 0.030(5) 0.047(7) -0.005(5) -0.006(5) 0.002(4)
C43' 0.020(3) 0.029(3) 0.044(4) -0.004(3) 0.004(3) -0.003(3)
C44' 0.028(6) 0.041(7) 0.058(7) -0.009(6) -0.001(6) 0.003(6)
C45' 0.033(6) 0.039(7) 0.063(7) -0.010(6) -0.010(6) 0.002(6)
C46' 0.030(6) 0.039(7) 0.063(8) -0.005(6) -0.008(6) -0.001(6)
C47' 0.028(6) 0.037(7) 0.059(7) -0.001(6) -0.003(6) 0.001(6)
C48' 0.025(6) 0.030(6) 0.050(7) -0.003(6) -0.001(6) 0.001(5)
C49 0.032(4) 0.034(4) 0.024(4) 0.011(3) 0.011(3) 0.006(3)
C50 0.044(5) 0.038(5) 0.030(5) 0.004(4) 0.009(4) 0.012(4)
C51 0.069(7) 0.054(6) 0.021(5) 0.002(4) 0.002(4) 0.019(5)
C52 0.078(8) 0.065(7) 0.033(6) 0.021(5) 0.020(6) 0.016(6)
C53 0.058(7) 0.079(8) 0.065(8) 0.033(6) 0.036(6) 0.010(6)
C54 0.032(5) 0.064(6) 0.048(6) 0.017(5) 0.006(4) -0.001(4)
Hf2 0.01734(14) 0.02248(13) 0.02280(16) 0.00191(19) 0.00207(11) 0.00007(18)
Cl4 0.0329(11) 0.0387(12) 0.0236(11) 0.0028(8) -0.0025(9) 0.0040(8)
Cl5 0.0298(10) 0.0260(9) 0.0439(12) 0.0062(8) 0.0104(9) -0.0019(8)
Cl6 0.0269(10) 0.0319(10) 0.0278(11) -0.0011(8) -0.0060(8) -0.0002(8)
P3 0.0245(10) 0.0216(8) 0.0255(10) -0.0006(10) 0.0028(8) -0.0014(9)
P4 0.0213(10) 0.0260(10) 0.0241(10) 0.0005(8) 0.0020(8) 0.0008(8)
S3 0.0200(9) 0.0245(9) 0.0270(10) 0.0011(8) 0.0045(7) 0.0007(7)
S4 0.0187(9) 0.0254(9) 0.0238(10) 0.0005(7) 0.0023(7) 0.0006(7)
O3 0.021(3) 0.019(3) 0.042(3) 0.004(2) 0.008(2) -0.001(2)
O4 0.021(3) 0.021(3) 0.032(3) 0.002(2) 0.004(2) 0.000(2)
N5 0.040(4) 0.026(3) 0.023(3) -0.002(3) 0.004(3) -0.001(3)
N6 0.031(4) 0.026(3) 0.031(4) -0.003(3) -0.001(3) -0.001(3)
N7 0.030(4) 0.031(3) 0.027(4) -0.003(3) 0.003(3) 0.006(3)
N8 0.025(3) 0.035(4) 0.027(4) 0.005(3) 0.004(3) 0.007(3)
C55 0.019(4) 0.019(3) 0.026(4) 0.001(3) 0.005(3) 0.001(3)
C56 0.049(6) 0.025(4) 0.047(6) -0.013(4) 0.000(4) -0.001(4)
C57 0.046(5) 0.027(4) 0.044(5) -0.009(4) -0.002(4) -0.002(4)
C58 0.031(4) 0.030(4) 0.037(5) 0.008(3) 0.000(4) 0.001(3)
C59 0.042(5) 0.032(5) 0.063(7) 0.008(4) 0.005(5) 0.011(4)
C60 0.054(6) 0.034(5) 0.051(6) 0.016(4) 0.003(5) 0.005(4)
C61 0.033(4) 0.037(5) 0.030(5) -0.008(3) -0.002(3) 0.001(3)
C62 0.054(6) 0.047(5) 0.035(5) -0.008(4) -0.006(4) 0.006(4)
C63 0.040(5) 0.057(6) 0.051(6) -0.005(5) -0.009(5) -0.004(4)
C64 0.026(4) 0.019(3) 0.025(4) 0.000(3) -0.001(3) 0.004(3)
C65 0.038(5) 0.037(5) 0.030(5) -0.001(4) 0.004(4) -0.009(4)
C66 0.040(5) 0.055(6) 0.051(6) 0.002(5) 0.009(5) -0.013(4)
C67 0.041(5) 0.048(5) 0.037(5) -0.001(4) 0.015(4) -0.004(4)
C68 0.044(5) 0.037(5) 0.031(5) 0.003(4) 0.009(4) 0.003(4)
C69 0.032(4) 0.030(4) 0.029(4) 0.003(3) 0.001(3) -0.002(3)
C70 0.023(4) 0.049(5) 0.030(5) 0.004(4) 0.007(3) -0.001(4)
C71 0.048(6) 0.069(7) 0.046(6) 0.016(5) 0.020(5) 0.018(5)
C72 0.071(8) 0.108(11) 0.044(7) 0.028(7) 0.006(6) 0.023(7)
C73 0.082(9) 0.122(12) 0.030(6) -0.008(7) 0.018(6) 0.021(8)
C74 0.055(7) 0.083(8) 0.043(7) -0.029(6) 0.010(5) 0.009(6)
C75 0.039(5) 0.054(6) 0.042(6) -0.012(4) 0.007(4) 0.006(4)
C76 0.021(4) 0.028(4) 0.037(5) 0.002(3) 0.000(3) 0.003(3)
C77 0.027(5) 0.051(5) 0.048(6) -0.004(4) 0.003(4) 0.004(4)
C78 0.031(5) 0.049(6) 0.077(8) -0.007(5) 0.005(5) 0.004(4)
C79 0.033(5) 0.036(5) 0.079(8) 0.004(5) -0.020(5) 0.001(4)
C80 0.038(5) 0.039(5) 0.045(5) 0.004(4) -0.017(4) -0.005(4)
C81 0.024(4) 0.032(4) 0.044(5) 0.001(4) -0.002(4) 0.002(3)
C82 0.021(4) 0.022(4) 0.024(4) 0.001(3) 0.003(3) 0.003(3)
C83 0.025(4) 0.053(5) 0.044(5) 0.002(4) 0.005(4) 0.017(4)
C84 0.024(4) 0.055(5) 0.031(5) 0.006(4) -0.003(3) 0.015(4)
C85 0.034(4) 0.036(4) 0.032(5) -0.004(4) 0.004(4) 0.007(3)
C86 0.038(5) 0.060(6) 0.044(6) 0.007(5) 0.019(4) 0.010(4)
C87 0.077(7) 0.044(5) 0.035(5) -0.011(4) 0.009(5) 0.006(5)
C88 0.036(5) 0.050(5) 0.028(5) 0.006(4) 0.006(4) 0.011(4)
C89 0.058(6) 0.069(7) 0.034(5) -0.015(5) -0.012(5) 0.024(5)
C90 0.099(9) 0.070(8) 0.047(7) 0.027(6) 0.025(6) 0.012(7)
C91 0.025(4) 0.032(4) 0.034(5) -0.007(3) 0.001(3) 0.004(3)
C92 0.028(4) 0.033(4) 0.061(6) 0.006(4) 0.008(4) 0.000(3)
C93 0.045(6) 0.030(5) 0.075(7) -0.010(5) 0.016(5) -0.014(4)
C94 0.038(5) 0.050(6) 0.081(8) -0.022(6) 0.000(5) -0.014(5)
C95 0.031(5) 0.059(6) 0.053(6) -0.014(5) -0.017(4) -0.001(4)
C96 0.035(5) 0.035(5) 0.044(5) -0.007(4) 0.002(4) 0.003(4)
C97 0.020(4) 0.031(4) 0.031(4) 0.002(3) 0.004(3) -0.001(3)
C98 0.031(5) 0.061(6) 0.048(6) -0.019(5) 0.000(4) 0.002(4)
C99 0.031(5) 0.073(7) 0.059(7) -0.028(5) -0.005(5) -0.008(5)
C100 0.026(4) 0.057(6) 0.048(6) -0.004(5) -0.004(4) -0.005(4)
C101 0.023(4) 0.043(5) 0.053(6) 0.006(4) 0.000(4) 0.003(4)
C102 0.025(4) 0.031(4) 0.048(5) -0.002(4) 0.002(4) 0.002(3)
C103 0.031(4) 0.028(4) 0.026(4) 0.003(3) 0.010(3) 0.004(3)
C104 0.035(5) 0.036(4) 0.026(4) 0.003(3) 0.007(4) 0.002(3)
C105 0.043(5) 0.044(5) 0.029(5) 0.000(4) 0.002(4) 0.005(4)
C106 0.047(6) 0.057(6) 0.028(5) 0.013(4) 0.012(4) 0.008(5)
C107 0.054(6) 0.056(6) 0.042(6) 0.015(5) 0.017(5) -0.007(5)
C108 0.030(4) 0.047(5) 0.037(5) 0.004(4) 0.004(4) -0.008(4)
Hf3 0.0279(4) 0.0662(9) 0.0631(7) -0.0113(6) 0.0043(3) -0.0096(5)
Cl7 0.063(3) 0.089(5) 0.082(4) -0.029(3) 0.007(3) -0.031(3)
Cl8 0.061(3) 0.082(4) 0.086(3) 0.029(3) -0.008(2) -0.014(2)
Cl9 0.043(3) 0.095(4) 0.138(5) -0.031(3) -0.009(3) 0.020(2)
Cl10 0.057(3) 0.089(4) 0.073(3) -0.022(3) 0.005(2) -0.017(3)
Cl11 0.066(3) 0.111(5) 0.083(4) 0.015(3) 0.002(3) -0.020(3)
O5 0.039(4) 0.049(5) 0.090(7) 0.006(5) 0.006(4) -0.009(4)
C109 0.060(8) 0.049(7) 0.113(12) 0.000(8) 0.013(8) -0.015(6)
C110 0.056(8) 0.052(7) 0.107(11) -0.005(8) 0.004(7) -0.010(6)
C111 0.034(6) 0.057(7) 0.089(10) -0.003(7) -0.005(7) 0.001(5)
C112 0.033(6) 0.058(6) 0.107(10) 0.010(7) 0.002(7) -0.008(5)
Hf3' 0.067(2) 0.080(3) 0.097(2) 0.016(2) -0.0104(15) -0.021(2)
Cl7' 0.066(10) 0.085(12) 0.092(9) 0.013(8) -0.012(8) -0.026(9)
Cl8' 0.221(18) 0.083(11) 0.086(9) 0.041(9) -0.068(11) -0.060(11)
Cl9' 0.083(10) 0.25(3) 0.22(2) -0.079(17) -0.074(11) 0.069(14)
Cl20 0.146(15) 0.089(11) 0.089(10) 0.024(8) -0.028(10) -0.036(11)
Cl21 0.199(19) 0.127(15) 0.081(10) 0.026(10) 0.000(12) -0.075(13)
O5' 0.077(9) 0.096(12) 0.097(11) 0.010(10) -0.004(8) 0.012(9)
C209 0.082(13) 0.087(14) 0.098(12) 0.002(13) -0.004(11) 0.003(11)
C210 0.067(12) 0.073(12) 0.100(12) -0.003(11) -0.006(12) -0.006(10)
C211 0.052(11) 0.065(10) 0.101(11) 0.001(10) -0.004(10) -0.008(9)
C212 0.058(12) 0.079(13) 0.098(12) 0.000(12) 0.001(11) -0.003(11)
Hf4 0.0355(5) 0.0602(10) 0.0401(7) 0.0121(8) 0.0080(4) 0.0067(7)
Cl12 0.092(8) 0.121(10) 0.051(4) 0.034(6) 0.018(4) 0.036(8)
Cl13 0.082(6) 0.104(8) 0.053(4) 0.005(4) 0.009(4) 0.014(4)
Cl14 0.045(3) 0.144(9) 0.120(5) 0.028(7) 0.030(3) -0.001(5)
Cl15 0.076(6) 0.136(8) 0.042(3) 0.001(5) 0.008(4) -0.029(6)
Cl16 0.110(10) 0.102(9) 0.039(4) 0.021(5) 0.000(5) -0.022(7)
O6 0.041(3) 0.122(6) 0.071(5) 0.012(4) 0.010(3) 0.006(3)
C113 0.047(6) 0.134(8) 0.078(7) 0.009(7) 0.020(5) 0.005(6)
C114 0.056(6) 0.148(10) 0.094(8) 0.004(8) 0.018(7) -0.001(7)
C115 0.048(6) 0.145(9) 0.093(8) -0.006(7) 0.008(6) 0.009(6)
C116 0.040(5) 0.132(8) 0.079(7) 0.002(6) 0.006(5) 0.006(6)
Hf4' 0.0477(13) 0.088(4) 0.0345(12) 0.001(3) 0.0080(9) 0.011(3)
Cl22 0.080(12) 0.057(7) 0.043(8) 0.022(6) 0.008(8) 0.023(8)
Cl23 0.101(15) 0.064(8) 0.051(9) -0.001(7) -0.015(11) 0.027(11)
Cl24 0.049(6) 0.148(19) 0.093(11) 0.003(13) 0.023(6) 0.011(10)
Cl25 0.087(13) 0.073(7) 0.063(9) 0.001(6) 0.003(9) 0.031(8)
Cl26 0.102(14) 0.061(8) 0.060(10) 0.025(7) -0.003(10) 0.007(9)
O6' 0.041(3) 0.122(6) 0.071(5) 0.012(4) 0.010(3) 0.006(3)
C213 0.045(7) 0.131(8) 0.080(8) 0.003(8) 0.003(7) 0.005(7)
C214 0.047(7) 0.143(9) 0.088(9) 0.001(8) 0.010(7) 0.001(7)
C215 0.051(7) 0.142(9) 0.088(9) 0.005(8) 0.013(7) 0.010(7)
C216 0.046(6) 0.134(8) 0.083(7) 0.005(7) 0.008(6) 0.012(6)
O7 0.089(9) 0.162(13) 0.132(13) 0.017(8) 0.019(9) -0.015(7)
C117 0.26(4) 0.107(15) 0.090(15) 0.022(10) -0.054(18) -0.029(16)
C118 0.052(8) 0.077(10) 0.20(2) 0.037(12) -0.008(10) 0.012(7)
C119 0.077(10) 0.077(9) 0.099(12) -0.006(7) 0.027(9) 0.001(7)
C120 0.081(11) 0.063(9) 0.122(15) 0.001(8) 0.001(10) 0.007(6)
O14 0.196(12) 0.130(9) 0.243(14) 0.041(9) 0.058(9) -0.018(9)
C121 0.145(12) 0.114(9) 0.199(14) 0.063(10) 0.052(9) -0.029(9)
C122 0.151(11) 0.127(10) 0.198(14) 0.050(10) 0.052(9) -0.014(9)
C123 0.150(12) 0.118(10) 0.232(14) 0.042(10) 0.068(10) -0.035(9)
C124 0.177(12) 0.142(11) 0.237(14) 0.038(10) 0.082(10) -0.026(10)
O13 0.155(9) 0.116(8) 0.152(11) 0.029(7) 0.006(8) 0.026(7)
C147 0.147(11) 0.136(10) 0.185(12) 0.012(9) 0.008(10) 0.043(9)
C148 0.163(12) 0.134(9) 0.221(14) 0.006(10) 0.004(12) 0.042(10)
C149 0.186(12) 0.136(10) 0.212(14) 0.037(10) -0.004(11) -0.002(11)
C150 0.177(11) 0.136(10) 0.183(12) 0.035(9) 0.006(11) 0.018(10)
C131 0.231(16) 0.151(12) 0.104(11) 0.011(9) 0.022(11) 0.023(13)
O12 0.220(15) 0.143(12) 0.097(10) 0.012(8) 0.018(10) 0.023(12)
C133 0.222(17) 0.146(13) 0.098(12) 0.006(10) 0.021(12) 0.021(13)
C134 0.230(16) 0.154(13) 0.108(11) 0.011(10) 0.023(11) 0.024(13)
C135 0.235(16) 0.154(13) 0.108(10) 0.015(9) 0.026(11) 0.018(13)
C231 0.230(16) 0.151(13) 0.103(11) 0.011(10) 0.024(11) 0.021(13)
O12' 0.229(16) 0.152(13) 0.105(11) 0.012(10) 0.021(11) 0.022(13)
C233 0.231(17) 0.153(14) 0.109(12) 0.012(11) 0.023(12) 0.024(14)
C234 0.232(17) 0.153(14) 0.105(12) 0.011(10) 0.029(12) 0.022(14)
C235 0.229(17) 0.153(14) 0.104(12) 0.010(11) 0.025(12) 0.022(14)
C136 0.070(8) 0.211(13) 0.106(10) 0.004(9) 0.048(7) 0.003(8)
C137 0.087(8) 0.210(12) 0.139(10) 0.011(10) 0.032(9) 0.005(8)
O10 0.109(7) 0.224(12) 0.177(10) 0.017(10) 0.002(8) 0.010(8)
C139 0.088(8) 0.200(12) 0.134(10) 0.022(11) 0.022(8) 0.002(9)
C140 0.091(9) 0.201(12) 0.108(10) 0.032(9) 0.031(8) 0.010(8)
C141 0.171(13) 0.118(10) 0.107(11) -0.019(8) 0.055(9) -0.013(9)
C142 0.164(13) 0.114(10) 0.110(12) -0.020(8) 0.063(10) -0.010(9)
O11 0.165(12) 0.115(9) 0.111(11) -0.022(8) 0.062(9) -0.026(8)
C144 0.175(13) 0.119(10) 0.114(12) -0.017(8) 0.061(9) -0.023(8)
C145 0.175(13) 0.120(9) 0.115(11) -0.021(8) 0.056(9) -0.020(8)
C241 0.171(13) 0.118(9) 0.110(11) -0.017(8) 0.060(9) -0.020(8)
C242 0.173(13) 0.119(10) 0.110(12) -0.018(8) 0.061(10) -0.023(9)
O11' 0.173(14) 0.121(10) 0.110(12) -0.013(9) 0.064(10) -0.022(10)
C244 0.170(14) 0.119(10) 0.109(13) -0.019(9) 0.061(10) -0.020(10)
C245 0.170(13) 0.118(10) 0.109(12) -0.016(9) 0.057(9) -0.018(9)
C151 0.204(16) 0.222(15) 0.125(11) 0.038(12) -0.014(11) 0.028(12)
C152 0.225(16) 0.240(15) 0.136(11) 0.015(12) -0.005(11) 0.038(12)
O15 0.234(16) 0.264(14) 0.145(10) 0.025(11) -0.025(10) 0.030(11)
C154 0.210(16) 0.252(15) 0.151(12) 0.021(13) -0.011(11) 0.042(12)
C155 0.208(17) 0.233(15) 0.127(11) 0.011(12) -0.002(11) 0.033(13)
C156 0.061(9) 0.077(10) 0.069(14) 0.003(11) 0.021(10) -0.009(9)
C157 0.067(11) 0.085(9) 0.070(14) 0.015(10) 0.006(10) -0.013(8)
O16 0.069(9) 0.103(10) 0.086(14) 0.008(10) -0.001(10) -0.011(8)
C159 0.075(12) 0.087(9) 0.080(16) 0.003(11) 0.007(12) 0.013(9)
C160 0.069(11) 0.088(10) 0.076(16) 0.002(12) 0.000(12) -0.006(10)
C256 0.069(11) 0.083(10) 0.068(13) -0.002(9) 0.017(9) -0.008(9)
C257 0.061(9) 0.074(9) 0.065(13) 0.006(10) 0.021(9) -0.015(8)
O16' 0.077(9) 0.088(9) 0.088(14) -0.012(10) 0.003(9) -0.003(8)
C259 0.073(12) 0.084(9) 0.069(14) -0.007(10) -0.004(11) 0.004(8)
C260 0.069(9) 0.098(11) 0.066(14) -0.013(11) 0.003(11) -0.005(8)

loop_
_atom_type_symbol
_atom_type_description
_atom_type_scat_dispersion_real
_atom_type_scat_dispersion_imag
_atom_type_scat_source
C C 0.0033 0.0016 'International Tables Vol C Tables 4.2.6.8 and 6.1.1.4'
H H 0.0000 0.0000 'International Tables Vol C Tables 4.2.6.8 and 6.1.1.4'
N N 0.0061 0.0033 'International Tables Vol C Tables 4.2.6.8 and 6.1.1.4'
O O 0.0106 0.0060 'International Tables Vol C Tables 4.2.6.8 and 6.1.1.4'
P P 0.1023 0.0942 'International Tables Vol C Tables 4.2.6.8 and 6.1.1.4'
S S 0.1246 0.1234 'International Tables Vol C Tables 4.2.6.8 and 6.1.1.4'
Cl Cl 0.1484 0.1585 'International Tables Vol C Tables 4.2.6.8 and 6.1.1.4'
Hf Hf -0.5830 6.1852 'International Tables Vol C Tables 4.2.6.8 and 6.1.1.4'

loop_
_geom_angle_atom_site_label_1
_geom_angle_atom_site_label_2
_geom_angle_atom_site_label_3
_geom_angle
_geom_angle_site_symmetry_1
_geom_angle_site_symmetry_3
_geom_angle_publ_flag
O2 Hf1 O1 139.41(19) . . ?
O2 Hf1 C28 63.6(2) . . ?
O1 Hf1 C28 157.0(2) . . ?
O2 Hf1 C1 76.8(2) . . ?
O1 Hf1 C1 62.7(2) . . ?
C28 Hf1 C1 140.2(2) . . ?
O2 Hf1 Cl2 145.84(13) . . ?
O1 Hf1 Cl2 74.41(14) . . ?
C28 Hf1 Cl2 82.68(18) . . ?
C1 Hf1 Cl2 137.12(17) . . ?
O2 Hf1 Cl1 86.69(15) . . ?
O1 Hf1 Cl1 89.56(15) . . ?
C28 Hf1 Cl1 92.09(18) . . ?
C1 Hf1 Cl1 89.68(18) . . ?
Cl2 Hf1 Cl1 89.56(7) . . ?
O2 Hf1 Cl3 93.04(14) . . ?
O1 Hf1 Cl3 88.97(15) . . ?
C28 Hf1 Cl3 90.10(18) . . ?
C1 Hf1 Cl3 87.75(18) . . ?
Cl2 Hf1 Cl3 92.11(7) . . ?
Cl1 Hf1 Cl3 177.40(7) . . ?
O2 Hf1 S2 30.19(13) . . ?
O1 Hf1 S2 169.41(14) . . ?
C28 Hf1 S2 33.44(17) . . ?
C1 Hf1 S2 107.02(17) . . ?
Cl2 Hf1 S2 115.78(6) . . ?
Cl1 Hf1 S2 87.69(7) . . ?
Cl3 Hf1 S2 93.38(6) . . ?
O2 Hf1 S1 109.62(13) . . ?
O1 Hf1 S1 29.80(13) . . ?
C28 Hf1 S1 173.17(17) . . ?
C1 Hf1 S1 33.00(17) . . ?
Cl2 Hf1 S1 104.15(6) . . ?
Cl1 Hf1 S1 87.84(7) . . ?
Cl3 Hf1 S1 89.82(6) . . ?
S2 Hf1 S1 139.77(5) . . ?
N2 P1 N1 95.2(3) . . ?
N2 P1 C1 119.8(3) . . ?
N1 P1 C1 116.2(3) . . ?
N2 P1 C10 108.7(4) . . ?
N1 P1 C10 111.4(3) . . ?
C1 P1 C10 105.3(3) . . ?
N4 P2 N3 94.5(3) . . ?
N4 P2 C28 118.5(3) . . ?
N3 P2 C28 115.7(3) . . ?
N4 P2 C37 109.0(4) . . ?
N3 P2 C37 109.6(3) . . ?
C28 P2 C37 108.7(3) . . ?
O1 S1 C1 104.0(3) . . ?
O1 S1 C22 106.7(3) . . ?
C1 S1 C22 115.8(4) . . ?
O1 S1 C16 105.5(4) . . ?
C1 S1 C16 119.8(4) . . ?
C22 S1 C16 104.0(4) . . ?
O1 S1 Hf1 49.4(2) . . ?
C1 S1 Hf1 54.8(2) . . ?
C22 S1 Hf1 129.1(3) . . ?
C16 S1 Hf1 124.4(3) . . ?
O2 S2 C28 103.2(3) . . ?
O2 S2 C43' 105.4(3) . . ?
C28 S2 C43' 122.3(4) . . ?
O2 S2 C43 105.4(3) . . ?
C28 S2 C43 122.3(4) . . ?
O2 S2 C49 106.1(3) . . ?
C28 S2 C49 116.2(4) . . ?
C43' S2 C49 102.3(4) . . ?
C43 S2 C49 102.3(4) . . ?
O2 S2 Hf1 48.11(19) . . ?
C28 S2 Hf1 55.2(2) . . ?
C43' S2 Hf1 126.4(3) . . ?
C43 S2 Hf1 126.4(3) . . ?
C49 S2 Hf1 127.6(3) . . ?
S1 O1 Hf1 100.8(3) . . ?
S2 O2 Hf1 101.7(3) . . ?
C2 N1 C4 117.3(6) . . ?
C2 N1 P1 111.3(6) . . ?
C4 N1 P1 121.9(5) . . ?
C3 N2 C7 120.6(6) . . ?
C3 N2 P1 112.6(5) . . ?
C7 N2 P1 123.4(5) . . ?
C29 N3 C31 117.7(6) . . ?
C29 N3 P2 110.4(5) . . ?
C31 N3 P2 121.1(5) . . ?
C30 N4 C34 119.0(6) . . ?
C30 N4 P2 113.8(5) . . ?
C34 N4 P2 125.6(5) . . ?
S1 C1 P1 125.1(4) . . ?
S1 C1 Hf1 92.2(3) . . ?
P1 C1 Hf1 140.5(4) . . ?
N1 C2 C3 106.2(6) . . ?
N1 C2 H2A 110.5 . . ?
C3 C2 H2A 110.5 . . ?
N1 C2 H2B 110.5 . . ?
C3 C2 H2B 110.5 . . ?
H2A C2 H2B 108.7 . . ?
N2 C3 C2 106.3(7) . . ?
N2 C3 H3A 110.5 . . ?
C2 C3 H3A 110.5 . . ?
N2 C3 H3B 110.5 . . ?
C2 C3 H3B 110.5 . . ?
H3A C3 H3B 108.7 . . ?
N1 C4 C6 110.7(7) . . ?
N1 C4 C5 113.8(7) . . ?
C6 C4 C5 111.5(7) . . ?
N1 C4 H4 106.8 . . ?
C6 C4 H4 106.8 . . ?
C5 C4 H4 106.8 . . ?
C4 C5 H5A 109.5 . . ?
C4 C5 H5B 109.5 . . ?
H5A C5 H5B 109.5 . . ?
C4 C5 H5C 109.5 . . ?
H5A C5 H5C 109.5 . . ?
H5B C5 H5C 109.5 . . ?
C4 C6 H6A 109.5 . . ?
C4 C6 H6B 109.5 . . ?
H6A C6 H6B 109.5 . . ?
C4 C6 H6C 109.5 . . ?
H6A C6 H6C 109.5 . . ?
H6B C6 H6C 109.5 . . ?
N2 C7 C8 111.6(7) . . ?
N2 C7 C9 111.4(7) . . ?
C8 C7 C9 111.3(7) . . ?
N2 C7 H7 107.4 . . ?
C8 C7 H7 107.4 . . ?
C9 C7 H7 107.4 . . ?
C7 C8 H8A 109.5 . . ?
C7 C8 H8B 109.5 . . ?
H8A C8 H8B 109.5 . . ?
C7 C8 H8C 109.5 . . ?
H8A C8 H8C 109.5 . . ?
H8B C8 H8C 109.5 . . ?
C7 C9 H9A 109.5 . . ?
C7 C9 H9B 109.5 . . ?
H9A C9 H9B 109.5 . . ?
C7 C9 H9C 109.5 . . ?
H9A C9 H9C 109.5 . . ?
H9B C9 H9C 109.5 . . ?
C15 C10 C11 120.1(7) . . ?
C15 C10 P1 122.0(6) . . ?
C11 C10 P1 117.8(6) . . ?
C12 C11 C10 120.0(7) . . ?
C12 C11 H11 120.0 . . ?
C10 C11 H11 120.0 . . ?
C11 C12 C13 118.9(8) . . ?
C11 C12 H12 120.5 . . ?
C13 C12 H12 120.5 . . ?
C14 C13 C12 121.0(8) . . ?
C14 C13 H13 119.5 . . ?
C12 C13 H13 119.5 . . ?
C13 C14 C15 119.6(9) . . ?
C13 C14 H14 120.2 . . ?
C15 C14 H14 120.2 . . ?
C10 C15 C14 120.2(8) . . ?
C10 C15 H15 119.9 . . ?
C14 C15 H15 119.9 . . ?
C21 C16 C17 121.8(8) . . ?
C21 C16 S1 118.8(7) . . ?
C17 C16 S1 119.3(7) . . ?
C18 C17 C16 117.3(9) . . ?
C18 C17 H17 121.4 . . ?
C16 C17 H17 121.4 . . ?
C19 C18 C17 121.5(10) . . ?
C19 C18 H18 119.2 . . ?
C17 C18 H18 119.2 . . ?
C18 C19 C20 121.8(10) . . ?
C18 C19 H19 119.1 . . ?
C20 C19 H19 119.1 . . ?
C19 C20 C21 118.2(10) . . ?
C19 C20 H20 120.9 . . ?
C21 C20 H20 120.9 . . ?
C16 C21 C20 119.3(9) . . ?
C16 C21 H21 120.3 . . ?
C20 C21 H21 120.3 . . ?
C23 C22 C27 120.9(8) . . ?
C23 C22 S1 122.7(7) . . ?
C27 C22 S1 116.4(6) . . ?
C22 C23 C24 117.6(9) . . ?
C22 C23 H23 121.2 . . ?
C24 C23 H23 121.2 . . ?
C25 C24 C23 121.2(9) . . ?
C25 C24 H24 119.4 . . ?
C23 C24 H24 119.4 . . ?
C24 C25 C26 122.5(9) . . ?
C24 C25 H25 118.8 . . ?
C26 C25 H25 118.8 . . ?
C25 C26 C27 118.1(9) . . ?
C25 C26 H26 121.0 . . ?
C27 C26 H26 121.0 . . ?
C22 C27 C26 119.7(8) . . ?
C22 C27 H27 120.2 . . ?
C26 C27 H27 120.2 . . ?
S2 C28 P2 125.7(4) . . ?
S2 C28 Hf1 91.4(3) . . ?
P2 C28 Hf1 141.0(4) . . ?
N3 C29 C30 105.7(6) . . ?
N3 C29 H29A 110.6 . . ?
C30 C29 H29A 110.6 . . ?
N3 C29 H29B 110.6 . . ?
C30 C29 H29B 110.6 . . ?
H29A C29 H29B 108.7 . . ?
N4 C30 C29 106.6(6) . . ?
N4 C30 H30A 110.4 . . ?
C29 C30 H30A 110.4 . . ?
N4 C30 H30B 110.4 . . ?
C29 C30 H30B 110.4 . . ?
H30A C30 H30B 108.6 . . ?
N3 C31 C33 114.8(7) . . ?
N3 C31 C32 109.2(7) . . ?
C33 C31 C32 110.6(7) . . ?
N3 C31 H31 107.3 . . ?
C33 C31 H31 107.3 . . ?
C32 C31 H31 107.3 . . ?
C31 C32 H32A 109.5 . . ?
C31 C32 H32B 109.5 . . ?
H32A C32 H32B 109.5 . . ?
C31 C32 H32C 109.5 . . ?
H32A C32 H32C 109.5 . . ?
H32B C32 H32C 109.5 . . ?
C31 C33 H33A 109.5 . . ?
C31 C33 H33B 109.5 . . ?
H33A C33 H33B 109.5 . . ?
C31 C33 H33C 109.5 . . ?
H33A C33 H33C 109.5 . . ?
H33B C33 H33C 109.5 . . ?
C35 C34 N4 112.9(8) . . ?
C35 C34 C36 111.2(9) . . ?
N4 C34 C36 109.7(8) . . ?
C35 C34 H34 107.6 . . ?
N4 C34 H34 107.6 . . ?
C36 C34 H34 107.6 . . ?
C34 C35 H35A 109.5 . . ?
C34 C35 H35B 109.5 . . ?
H35A C35 H35B 109.5 . . ?
C34 C35 H35C 109.5 . . ?
H35A C35 H35C 109.5 . . ?
H35B C35 H35C 109.5 . . ?
C34 C36 H36A 109.5 . . ?
C34 C36 H36B 109.5 . . ?
H36A C36 H36B 109.5 . . ?
C34 C36 H36C 109.5 . . ?
H36A C36 H36C 109.5 . . ?
H36B C36 H36C 109.5 . . ?
C38 C37 C42 120.5(7) . . ?
C38 C37 P2 118.7(6) . . ?
C42 C37 P2 120.1(6) . . ?
C37 C38 C39 119.8(8) . . ?
C37 C38 H38 120.1 . . ?
C39 C38 H38 120.1 . . ?
C40 C39 C38 120.1(9) . . ?
C40 C39 H39 119.9 . . ?
C38 C39 H39 119.9 . . ?
C39 C40 C41 119.8(8) . . ?
C39 C40 H40 120.1 . . ?
C41 C40 H40 120.1 . . ?
C40 C41 C42 121.3(8) . . ?
C40 C41 H41 119.3 . . ?
C42 C41 H41 119.3 . . ?
C37 C42 C41 118.6(7) . . ?
C37 C42 H42 120.7 . . ?
C41 C42 H42 120.7 . . ?
C48 C43 C44 120.7(12) . . ?
C48 C43 S2 122.0(9) . . ?
C44 C43 S2 116.3(7) . . ?
C45 C44 C43 118.1(10) . . ?
C45 C44 H44 121.0 . . ?
C43 C44 H44 121.0 . . ?
C44 C45 C46 121.2(12) . . ?
C44 C45 H45 119.4 . . ?
C46 C45 H45 119.4 . . ?
C45 C46 C47 120.8(12) . . ?
C45 C46 H46 119.6 . . ?
C47 C46 H46 119.6 . . ?
C46 C47 C48 119.5(13) . . ?
C46 C47 H47 120.3 . . ?
C48 C47 H47 120.3 . . ?
C43 C48 C47 119.6(15) . . ?
C43 C48 H48 120.2 . . ?
C47 C48 H48 120.2 . . ?
C48' C43' C44' 118.7(18) . . ?
C48' C43' S2 118.0(15) . . ?
C44' C43' S2 121.0(11) . . ?
C45' C44' C43' 121(2) . . ?
C45' C44' H44' 119.4 . . ?
C43' C44' H44' 119.4 . . ?
C44' C45' C46' 118(2) . . ?
C44' C45' H45' 121.0 . . ?
C46' C45' H45' 121.0 . . ?
C47' C46' C45' 121(2) . . ?
C47' C46' H46' 119.7 . . ?
C45' C46' H46' 119.7 . . ?
C46' C47' C48' 120(2) . . ?
C46' C47' H47' 120.0 . . ?
C48' C47' H47' 120.0 . . ?
C43' C48' C47' 119(2) . . ?
C43' C48' H48' 120.3 . . ?
C47' C48' H48' 120.3 . . ?
C50 C49 C54 121.7(8) . . ?
C50 C49 S2 116.0(6) . . ?
C54 C49 S2 122.3(7) . . ?
C49 C50 C51 118.2(9) . . ?
C49 C50 H50 120.9 . . ?
C51 C50 H50 120.9 . . ?
C52 C51 C50 121.7(10) . . ?
C52 C51 H51 119.1 . . ?
C50 C51 H51 119.1 . . ?
C51 C52 C53 119.4(9) . . ?
C51 C52 H52 120.3 . . ?
C53 C52 H52 120.3 . . ?
C54 C53 C52 121.6(10) . . ?
C54 C53 H53 119.2 . . ?
C52 C53 H53 119.2 . . ?
C49 C54 C53 117.5(10) . . ?
C49 C54 H54 121.3 . . ?
C53 C54 H54 121.3 . . ?
O4 Hf2 O3 139.07(19) . . ?
O4 Hf2 C82 64.0(2) . . ?
O3 Hf2 C82 156.9(2) . . ?
O4 Hf2 C55 76.6(2) . . ?
O3 Hf2 C55 62.7(2) . . ?
C82 Hf2 C55 140.1(2) . . ?
O4 Hf2 Cl5 145.62(13) . . ?
O3 Hf2 Cl5 74.51(13) . . ?
C82 Hf2 Cl5 82.65(17) . . ?
C55 Hf2 Cl5 137.21(17) . . ?
O4 Hf2 Cl4 85.77(14) . . ?
O3 Hf2 Cl4 88.73(15) . . ?
C82 Hf2 Cl4 93.93(18) . . ?
C55 Hf2 Cl4 88.92(17) . . ?
Cl5 Hf2 Cl4 88.64(7) . . ?
O4 Hf2 Cl6 94.93(14) . . ?
O3 Hf2 Cl6 88.42(15) . . ?
C82 Hf2 Cl6 89.57(18) . . ?
C55 Hf2 Cl6 87.78(17) . . ?
Cl5 Hf2 Cl6 92.76(7) . . ?
Cl4 Hf2 Cl6 176.37(7) . . ?
O4 Hf2 S4 30.37(13) . . ?
O3 Hf2 S4 169.35(13) . . ?
C82 Hf2 S4 33.65(17) . . ?
C55 Hf2 S4 106.91(16) . . ?
Cl5 Hf2 S4 115.72(6) . . ?
Cl4 Hf2 S4 88.57(7) . . ?
Cl6 Hf2 S4 93.82(6) . . ?
O4 Hf2 S3 109.39(14) . . ?
O3 Hf2 S3 29.70(13) . . ?
C82 Hf2 S3 173.30(17) . . ?
C55 Hf2 S3 33.17(16) . . ?
Cl5 Hf2 S3 104.05(6) . . ?
Cl4 Hf2 S3 86.36(6) . . ?
Cl6 Hf2 S3 90.05(6) . . ?
S4 Hf2 S3 139.75(5) . . ?
N6 P3 N5 95.1(3) . . ?
N6 P3 C55 119.1(4) . . ?
N5 P3 C55 116.8(3) . . ?
N6 P3 C64 109.1(3) . . ?
N5 P3 C64 110.9(3) . . ?
C55 P3 C64 105.6(3) . . ?
N8 P4 N7 95.2(3) . . ?
N8 P4 C82 118.3(3) . . ?
N7 P4 C82 114.6(3) . . ?
N8 P4 C91 109.0(4) . . ?
N7 P4 C91 110.2(3) . . ?
C82 P4 C91 108.8(4) . . ?
O3 S3 C55 104.1(3) . . ?
O3 S3 C70 105.1(4) . . ?
C55 S3 C70 119.6(4) . . ?
O3 S3 C76 107.1(3) . . ?
C55 S3 C76 116.2(4) . . ?
C70 S3 C76 103.7(4) . . ?
O3 S3 Hf2 49.3(2) . . ?
C55 S3 Hf2 55.2(2) . . ?
C70 S3 Hf2 122.5(3) . . ?
C76 S3 Hf2 131.0(3) . . ?
O4 S4 C82 103.4(3) . . ?
O4 S4 C97 105.0(3) . . ?
C82 S4 C97 121.8(4) . . ?
O4 S4 C103 105.1(3) . . ?
C82 S4 C103 116.6(4) . . ?
C97 S4 C103 103.2(4) . . ?
O4 S4 Hf2 48.64(19) . . ?
C82 S4 Hf2 54.8(2) . . ?
C97 S4 Hf2 126.6(3) . . ?
C103 S4 Hf2 126.5(3) . . ?
S3 O3 Hf2 101.0(3) . . ?
S4 O4 Hf2 101.0(3) . . ?
C56 N5 C58 118.0(6) . . ?
C56 N5 P3 110.9(6) . . ?
C58 N5 P3 121.0(5) . . ?
C61 N6 C57 121.5(6) . . ?
C61 N6 P3 123.3(5) . . ?
C57 N6 P3 112.7(5) . . ?
C85 N7 C83 117.6(6) . . ?
C85 N7 P4 122.3(5) . . ?
C83 N7 P4 109.3(5) . . ?
C84 N8 C88 119.7(6) . . ?
C84 N8 P4 113.3(5) . . ?
C88 N8 P4 124.9(5) . . ?
S3 C55 P3 125.6(4) . . ?
S3 C55 Hf2 91.7(3) . . ?
P3 C55 Hf2 140.9(4) . . ?
N5 C56 C57 107.1(7) . . ?
N5 C56 H56A 110.3 . . ?
C57 C56 H56A 110.3 . . ?
N5 C56 H56B 110.3 . . ?
C57 C56 H56B 110.3 . . ?
H56A C56 H56B 108.5 . . ?
N6 C57 C56 106.5(7) . . ?
N6 C57 H57A 110.4 . . ?
C56 C57 H57A 110.4 . . ?
N6 C57 H57B 110.4 . . ?
C56 C57 H57B 110.4 . . ?
H57A C57 H57B 108.6 . . ?
N5 C58 C59 110.2(7) . . ?
N5 C58 C60 113.6(7) . . ?
C59 C58 C60 110.9(7) . . ?
N5 C58 H58 107.3 . . ?
C59 C58 H58 107.3 . . ?
C60 C58 H58 107.3 . . ?
C58 C59 H59A 109.5 . . ?
C58 C59 H59B 109.5 . . ?
H59A C59 H59B 109.5 . . ?
C58 C59 H59C 109.5 . . ?
H59A C59 H59C 109.5 . . ?
H59B C59 H59C 109.5 . . ?
C58 C60 H60A 109.5 . . ?
C58 C60 H60B 109.5 . . ?
H60A C60 H60B 109.5 . . ?
C58 C60 H60C 109.5 . . ?
H60A C60 H60C 109.5 . . ?
H60B C60 H60C 109.5 . . ?
N6 C61 C63 112.0(7) . . ?
N6 C61 C62 112.4(7) . . ?
C63 C61 C62 110.2(7) . . ?
N6 C61 H61 107.3 . . ?
C63 C61 H61 107.3 . . ?
C62 C61 H61 107.3 . . ?
C61 C62 H62A 109.5 . . ?
C61 C62 H62B 109.5 . . ?
H62A C62 H62B 109.5 . . ?
C61 C62 H62C 109.5 . . ?
H62A C62 H62C 109.5 . . ?
H62B C62 H62C 109.5 . . ?
C61 C63 H63A 109.5 . . ?
C61 C63 H63B 109.5 . . ?
H63A C63 H63B 109.5 . . ?
C61 C63 H63C 109.5 . . ?
H63A C63 H63C 109.5 . . ?
H63B C63 H63C 109.5 . . ?
C65 C64 C69 120.6(7) . . ?
C65 C64 P3 119.6(6) . . ?
C69 C64 P3 119.7(6) . . ?
C64 C65 C66 120.2(8) . . ?
C64 C65 H65 119.9 . . ?
C66 C65 H65 119.9 . . ?
C67 C66 C65 119.1(8) . . ?
C67 C66 H66 120.5 . . ?
C65 C66 H66 120.5 . . ?
C66 C67 C68 120.1(8) . . ?
C66 C67 H67 120.0 . . ?
C68 C67 H67 120.0 . . ?
C69 C68 C67 120.4(8) . . ?
C69 C68 H68 119.8 . . ?
C67 C68 H68 119.8 . . ?
C68 C69 C64 119.6(8) . . ?
C68 C69 H69 120.2 . . ?
C64 C69 H69 120.2 . . ?
C75 C70 C71 120.9(9) . . ?
C75 C70 S3 120.2(7) . . ?
C71 C70 S3 118.8(7) . . ?
C70 C71 C72 118.8(10) . . ?
C70 C71 H71 120.6 . . ?
C72 C71 H71 120.6 . . ?
C73 C72 C71 119.6(11) . . ?
C73 C72 H72 120.2 . . ?
C71 C72 H72 120.2 . . ?
C72 C73 C74 121.5(11) . . ?
C72 C73 H73 119.3 . . ?
C74 C73 H73 119.3 . . ?
C73 C74 C75 120.8(11) . . ?
C73 C74 H74 119.6 . . ?
C75 C74 H74 119.6 . . ?
C70 C75 C74 118.3(10) . . ?
C70 C75 H75 120.8 . . ?
C74 C75 H75 120.8 . . ?
C77 C76 C81 122.2(7) . . ?
C77 C76 S3 123.0(7) . . ?
C81 C76 S3 114.7(6) . . ?
C76 C77 C78 119.2(9) . . ?
C76 C77 H77 120.4 . . ?
C78 C77 H77 120.4 . . ?
C79 C78 C77 118.8(9) . . ?
C79 C78 H78 120.6 . . ?
C77 C78 H78 120.6 . . ?
C78 C79 C80 122.0(9) . . ?
C78 C79 H79 119.0 . . ?
C80 C79 H79 119.0 . . ?
C79 C80 C81 119.6(9) . . ?
C79 C80 H80 120.2 . . ?
C81 C80 H80 120.2 . . ?
C80 C81 C76 118.1(8) . . ?
C80 C81 H81 120.9 . . ?
C76 C81 H81 120.9 . . ?
S4 C82 P4 123.8(4) . . ?
S4 C82 Hf2 91.5(3) . . ?
P4 C82 Hf2 141.9(4) . . ?
N7 C83 C84 106.3(6) . . ?
N7 C83 H83A 110.5 . . ?
C84 C83 H83A 110.5 . . ?
N7 C83 H83B 110.5 . . ?
C84 C83 H83B 110.5 . . ?
H83A C83 H83B 108.7 . . ?
N8 C84 C83 105.3(6) . . ?
N8 C84 H84A 110.7 . . ?
C83 C84 H84A 110.7 . . ?
N8 C84 H84B 110.7 . . ?
C83 C84 H84B 110.7 . . ?
H84A C84 H84B 108.8 . . ?
N7 C85 C86 110.1(7) . . ?
N7 C85 C87 113.4(7) . . ?
C86 C85 C87 110.4(7) . . ?
N7 C85 H85 107.6 . . ?
C86 C85 H85 107.6 . . ?
C87 C85 H85 107.6 . . ?
C85 C86 H86A 109.5 . . ?
C85 C86 H86B 109.5 . . ?
H86A C86 H86B 109.5 . . ?
C85 C86 H86C 109.5 . . ?
H86A C86 H86C 109.5 . . ?
H86B C86 H86C 109.5 . . ?
C85 C87 H87A 109.5 . . ?
C85 C87 H87B 109.5 . . ?
H87A C87 H87B 109.5 . . ?
C85 C87 H87C 109.5 . . ?
H87A C87 H87C 109.5 . . ?
H87B C87 H87C 109.5 . . ?
N8 C88 C89 111.5(8) . . ?
N8 C88 C90 109.7(7) . . ?
C89 C88 C90 112.1(9) . . ?
N8 C88 H88 107.8 . . ?
C89 C88 H88 107.8 . . ?
C90 C88 H88 107.8 . . ?
C88 C89 H89A 109.5 . . ?
C88 C89 H89B 109.5 . . ?
H89A C89 H89B 109.5 . . ?
C88 C89 H89C 109.5 . . ?
H89A C89 H89C 109.5 . . ?
H89B C89 H89C 109.5 . . ?
C88 C90 H90A 109.5 . . ?
C88 C90 H90B 109.5 . . ?
H90A C90 H90B 109.5 . . ?
C88 C90 H90C 109.5 . . ?
H90A C90 H90C 109.5 . . ?
H90B C90 H90C 109.5 . . ?
C92 C91 C96 120.1(8) . . ?
C92 C91 P4 118.9(6) . . ?
C96 C91 P4 120.5(6) . . ?
C91 C92 C93 118.5(9) . . ?
C91 C92 H92 120.7 . . ?
C93 C92 H92 120.7 . . ?
C94 C93 C92 120.8(9) . . ?
C94 C93 H93 119.6 . . ?
C92 C93 H93 119.6 . . ?
C95 C94 C93 120.5(8) . . ?
C95 C94 H94 119.7 . . ?
C93 C94 H94 119.7 . . ?
C94 C95 C96 120.0(9) . . ?
C94 C95 H95 120.0 . . ?
C96 C95 H95 120.0 . . ?
C95 C96 C91 120.1(8) . . ?
C95 C96 H96 120.0 . . ?
C91 C96 H96 120.0 . . ?
C98 C97 C102 119.1(8) . . ?
C98 C97 S4 119.9(6) . . ?
C102 C97 S4 121.0(6) . . ?
C99 C98 C97 120.8(9) . . ?
C99 C98 H98 119.6 . . ?
C97 C98 H98 119.6 . . ?
C98 C99 C100 119.2(9) . . ?
C98 C99 H99 120.4 . . ?
C100 C99 H99 120.4 . . ?
C101 C100 C99 121.2(8) . . ?
C101 C100 H100 119.4 . . ?
C99 C100 H100 119.4 . . ?
C100 C101 C102 119.4(8) . . ?
C100 C101 H101 120.3 . . ?
C102 C101 H101 120.3 . . ?
C101 C102 C97 120.2(8) . . ?
C101 C102 H102 119.9 . . ?
C97 C102 H102 119.9 . . ?
C104 C103 C108 121.7(7) . . ?
C104 C103 S4 116.3(6) . . ?
C108 C103 S4 121.9(6) . . ?
C103 C104 C105 118.2(8) . . ?
C103 C104 H104 120.9 . . ?
C105 C104 H104 120.9 . . ?
C106 C105 C104 120.0(8) . . ?
C106 C105 H105 120.0 . . ?
C104 C105 H105 120.0 . . ?
C107 C106 C105 121.7(8) . . ?
C107 C106 H106 119.2 . . ?
C105 C106 H106 119.2 . . ?
C106 C107 C108 120.2(9) . . ?
C106 C107 H107 119.9 . . ?
C108 C107 H107 119.9 . . ?
C107 C108 C103 118.1(8) . . ?
C107 C108 H108 120.9 . . ?
C103 C108 H108 120.9 . . ?
O5 Hf3 Cl9 174.9(3) . . ?
O5 Hf3 Cl7 87.9(3) . . ?
Cl9 Hf3 Cl7 95.7(2) . . ?
O5 Hf3 Cl8 86.2(3) . . ?
Cl9 Hf3 Cl8 97.5(2) . . ?
Cl7 Hf3 Cl8 89.7(2) . . ?
O5 Hf3 Cl10 83.6(3) . . ?
Cl9 Hf3 Cl10 92.85(19) . . ?
Cl7 Hf3 Cl10 171.4(2) . . ?
Cl8 Hf3 Cl10 90.24(19) . . ?
O5 Hf3 Cl11 82.5(3) . . ?
Cl9 Hf3 Cl11 93.8(2) . . ?
Cl7 Hf3 Cl11 88.6(2) . . ?
Cl8 Hf3 Cl11 168.7(2) . . ?
Cl10 Hf3 Cl11 89.7(2) . . ?
C109 O5 C112 107.6(9) . . ?
C109 O5 Hf3 125.2(7) . . ?
C112 O5 Hf3 127.2(8) . . ?
O5 C109 C110 106.0(10) . . ?
O5 C109 H109 110.5 . . ?
C110 C109 H109 110.5 . . ?
O5 C109 H110 110.5 . . ?
C110 C109 H110 110.5 . . ?
H109 C109 H110 108.7 . . ?
C109 C110 C111 104.9(11) . . ?
C109 C110 H111 110.8 . . ?
C111 C110 H111 110.8 . . ?
C109 C110 H112 110.8 . . ?
C111 C110 H112 110.8 . . ?
H111 C110 H112 108.9 . . ?
C110 C111 C112 105.3(11) . . ?
C110 C111 H113 110.7 . . ?
C112 C111 H113 110.7 . . ?
C110 C111 H114 110.7 . . ?
C112 C111 H114 110.7 . . ?
H113 C111 H114 108.8 . . ?
O5 C112 C111 106.4(10) . . ?
O5 C112 H115 110.5 . . ?
C111 C112 H115 110.5 . . ?
O5 C112 H116 110.5 . . ?
C111 C112 H116 110.5 . . ?
H115 C112 H116 108.6 . . ?
O5' Hf3' Cl9' 179.2(9) . . ?
O5' Hf3' Cl8' 85.7(7) . . ?
Cl9' Hf3' Cl8' 95.0(7) . . ?
O5' Hf3' Cl7' 86.6(7) . . ?
Cl9' Hf3' Cl7' 93.7(7) . . ?
Cl8' Hf3' Cl7' 91.9(6) . . ?
O5' Hf3' Cl20 85.6(7) . . ?
Cl9' Hf3' Cl20 94.0(7) . . ?
Cl8' Hf3' Cl20 88.9(5) . . ?
Cl7' Hf3' Cl20 172.1(7) . . ?
O5' Hf3' Cl21 83.8(7) . . ?
Cl9' Hf3' Cl21 95.4(7) . . ?
Cl8' Hf3' Cl21 169.5(8) . . ?
Cl7' Hf3' Cl21 87.9(6) . . ?
Cl20 Hf3' Cl21 89.9(6) . . ?
C209 O5' C212 104.5(16) . . ?
C209 O5' Hf3' 125.8(14) . . ?
C212 O5' Hf3' 129.1(14) . . ?
O5' C209 C210 105.9(17) . . ?
O5' C209 H209 110.6 . . ?
C210 C209 H209 110.6 . . ?
O5' C209 H210 110.6 . . ?
C210 C209 H210 110.6 . . ?
H209 C209 H210 108.7 . . ?
C209 C210 C211 106.8(16) . . ?
C209 C210 H211 110.4 . . ?
C211 C210 H211 110.4 . . ?
C209 C210 H212 110.4 . . ?
C211 C210 H212 110.4 . . ?
H211 C210 H212 108.6 . . ?
C210 C211 C212 105.9(16) . . ?
C210 C211 H213 110.5 . . ?
C212 C211 H213 110.5 . . ?
C210 C211 H214 110.5 . . ?
C212 C211 H214 110.5 . . ?
H213 C211 H214 108.7 . . ?
O5' C212 C211 103.3(17) . . ?
O5' C212 H215 111.1 . . ?
C211 C212 H215 111.1 . . ?
O5' C212 H216 111.1 . . ?
C211 C212 H216 111.1 . . ?
H215 C212 H216 109.1 . . ?
O6 Hf4 Cl16 89.4(8) . . ?
O6 Hf4 Cl15 88.2(4) . . ?
Cl16 Hf4 Cl15 95.7(7) . . ?
O6 Hf4 Cl14 178.7(4) . . ?
Cl16 Hf4 Cl14 90.7(8) . . ?
Cl15 Hf4 Cl14 93.1(5) . . ?
O6 Hf4 Cl12 82.3(6) . . ?
Cl16 Hf4 Cl12 170.7(9) . . ?
Cl15 Hf4 Cl12 88.3(6) . . ?
Cl14 Hf4 Cl12 97.4(6) . . ?
O6 Hf4 Cl13 83.6(5) . . ?
Cl16 Hf4 Cl13 90.3(7) . . ?
Cl15 Hf4 Cl13 169.8(6) . . ?
Cl14 Hf4 Cl13 95.1(6) . . ?
Cl12 Hf4 Cl13 84.5(7) . . ?
C116 O6 C113 108.9(11) . . ?
C116 O6 Hf4 129.2(8) . . ?
C113 O6 Hf4 121.3(8) . . ?
C114 C113 O6 103.6(12) . . ?
C114 C113 H117 111.0 . . ?
O6 C113 H117 111.0 . . ?
C114 C113 H118 111.0 . . ?
O6 C113 H118 111.0 . . ?
H117 C113 H118 109.0 . . ?
C113 C114 C115 103.7(11) . . ?
C113 C114 H119 111.0 . . ?
C115 C114 H119 111.0 . . ?
C113 C114 H120 111.0 . . ?
C115 C114 H120 111.0 . . ?
H119 C114 H120 109.0 . . ?
C116 C115 C114 104.4(11) . . ?
C116 C115 H121 110.9 . . ?
C114 C115 H121 110.9 . . ?
C116 C115 H122 110.9 . . ?
C114 C115 H122 110.9 . . ?
H121 C115 H122 108.9 . . ?
O6 C116 C115 105.6(11) . . ?
O6 C116 H123 110.6 . . ?
C115 C116 H123 110.6 . . ?
O6 C116 H124 110.6 . . ?
C115 C116 H124 110.6 . . ?
H123 C116 H124 108.7 . . ?
Cl23 Hf4' Cl22 107.7(17) . . ?
Cl23 Hf4' O6' 97.5(13) . . ?
Cl22 Hf4' O6' 92.5(14) . . ?
Cl23 Hf4' Cl24 87.4(16) . . ?
Cl22 Hf4' Cl24 87.6(16) . . ?
O6' Hf4' Cl24 174.9(8) . . ?
Cl23 Hf4' Cl25 165.1(14) . . ?
Cl22 Hf4' Cl25 85.4(13) . . ?
O6' Hf4' Cl25 74.4(9) . . ?
Cl24 Hf4' Cl25 100.5(12) . . ?
Cl23 Hf4' Cl26 89.5(17) . . ?
Cl22 Hf4' Cl26 161.7(18) . . ?
O6' Hf4' Cl26 78.7(15) . . ?
Cl24 Hf4' Cl26 99.7(17) . . ?
Cl25 Hf4' Cl26 76.8(15) . . ?
C216 O6' C213 105(2) . . ?
C216 O6' Hf4' 135.8(14) . . ?
C213 O6' Hf4' 114.7(13) . . ?
C214 C213 O6' 104(2) . . ?
C214 C213 H217 111.0 . . ?
O6' C213 H217 111.0 . . ?
C214 C213 H218 111.0 . . ?
O6' C213 H218 111.0 . . ?
H217 C213 H218 109.0 . . ?
C213 C214 C215 107(2) . . ?
C213 C214 H219 110.3 . . ?
C215 C214 H219 110.3 . . ?
C213 C214 H220 110.3 . . ?
C215 C214 H220 110.3 . . ?
H219 C214 H220 108.6 . . ?
C216 C215 C214 100(2) . . ?
C216 C215 H221 111.7 . . ?
C214 C215 H221 111.7 . . ?
C216 C215 H222 111.7 . . ?
C214 C215 H222 111.7 . . ?
H221 C215 H222 109.5 . . ?
O6' C216 C215 100(2) . . ?
O6' C216 H223 111.7 . . ?
C215 C216 H223 111.7 . . ?
O6' C216 H224 111.7 . . ?
C215 C216 H224 111.7 . . ?
H223 C216 H224 109.5 . . ?
C120 O7 C117 106.6(16) . . ?
O7 C117 C118 107.0(15) . . ?
O7 C117 H125 110.3 . . ?
C118 C117 H125 110.3 . . ?
O7 C117 H126 110.3 . . ?
C118 C117 H126 110.3 . . ?
H125 C117 H126 108.6 . . ?
C117 C118 C119 101.3(14) . . ?
C117 C118 H127 111.5 . . ?
C119 C118 H127 111.5 . . ?
C117 C118 H128 111.5 . . ?
C119 C118 H128 111.5 . . ?
H127 C118 H128 109.3 . . ?
C118 C119 C120 102.4(13) . . ?
C118 C119 H129 111.3 . . ?
C120 C119 H129 111.3 . . ?
C118 C119 H130 111.3 . . ?
C120 C119 H130 111.3 . . ?
H129 C119 H130 109.2 . . ?
O7 C120 C119 107.9(14) . . ?
O7 C120 H131 110.1 . . ?
C119 C120 H131 110.1 . . ?
O7 C120 H132 110.1 . . ?
C119 C120 H132 110.1 . . ?
H131 C120 H132 108.4 . . ?
C121 O14 C124 106.2(18) . . ?
O14 C121 C122 110.6(14) . . ?
O14 C121 H137 109.5 . . ?
C122 C121 H137 109.5 . . ?
O14 C121 H138 109.5 . . ?
C122 C121 H138 109.5 . . ?
H137 C121 H138 108.1 . . ?
C121 C122 C123 106.8(12) . . ?
C121 C122 H133 110.4 . . ?
C123 C122 H133 110.4 . . ?
C121 C122 H134 110.4 . . ?
C123 C122 H134 110.4 . . ?
H133 C122 H134 108.6 . . ?
C124 C123 C122 105.8(11) . . ?
C124 C123 H141 110.6 . . ?
C122 C123 H141 110.6 . . ?
C124 C123 H142 110.6 . . ?
C122 C123 H142 110.6 . . ?
H141 C123 H142 108.7 . . ?
O14 C124 C123 109.3(15) . . ?
O14 C124 H139 109.8 . . ?
C123 C124 H139 109.8 . . ?
O14 C124 H140 109.8 . . ?
C123 C124 H140 109.8 . . ?
H139 C124 H140 108.3 . . ?
C150 O13 C147 108.3(16) . . ?
O13 C147 C148 103.7(15) . . ?
O13 C147 H173 111.0 . . ?
C148 C147 H173 111.0 . . ?
O13 C147 H174 111.0 . . ?
C148 C147 H174 111.0 . . ?
H173 C147 H174 109.0 . . ?
C149 C148 C147 107.6(14) . . ?
C149 C148 H175 110.2 . . ?
C147 C148 H175 110.2 . . ?
C149 C148 H176 110.2 . . ?
C147 C148 H176 110.2 . . ?
H175 C148 H176 108.5 . . ?
C150 C149 C148 103.3(15) . . ?
C150 C149 H177 111.1 . . ?
C148 C149 H177 111.1 . . ?
C150 C149 H178 111.1 . . ?
C148 C149 H178 111.1 . . ?
H177 C149 H178 109.1 . . ?
O13 C150 C149 110.3(18) . . ?
O13 C150 H179 109.6 . . ?
C149 C150 H179 109.6 . . ?
O13 C150 H180 109.6 . . ?
C149 C150 H180 109.6 . . ?
H179 C150 H180 108.1 . . ?
O12 C131 C135 100.9(18) . . ?
O12 C131 H143 111.6 . . ?
C135 C131 H143 111.6 . . ?
O12 C131 H144 111.6 . . ?
C135 C131 H144 111.6 . . ?
H143 C131 H144 109.4 . . ?
C133 O12 C131 118(2) . . ?
O12 C133 C134 100.7(19) . . ?
O12 C133 H147 111.6 . . ?
C134 C133 H147 111.6 . . ?
O12 C133 H148 111.6 . . ?
C134 C133 H148 111.6 . . ?
H147 C133 H148 109.4 . . ?
C133 C134 C135 106.8(12) . . ?
C133 C134 H149 110.4 . . ?
C135 C134 H149 110.4 . . ?
C133 C134 H150 110.4 . . ?
C135 C134 H150 110.4 . . ?
H149 C134 H150 108.6 . . ?
C131 C135 C134 107.5(11) . . ?
C131 C135 H151 110.2 . . ?
C134 C135 H151 110.2 . . ?
C131 C135 H152 110.2 . . ?
C134 C135 H152 110.2 . . ?
H151 C135 H152 108.5 . . ?
O12' C231 C235 98(3) . . ?
O12' C231 H335 112.2 . . ?
C235 C231 H335 112.2 . . ?
O12' C231 H336 112.2 . . ?
C235 C231 H336 112.2 . . ?
H335 C231 H336 109.8 . . ?
C233 O12' C231 118(3) . . ?
O12' C233 C234 101(2) . . ?
O12' C233 H339 111.6 . . ?
C234 C233 H339 111.6 . . ?
O12' C233 H340 111.6 . . ?
C234 C233 H340 111.6 . . ?
H339 C233 H340 109.4 . . ?
C233 C234 C235 104.9(18) . . ?
C233 C234 H341 110.8 . . ?
C235 C234 H341 110.8 . . ?
C233 C234 H342 110.8 . . ?
C235 C234 H342 110.8 . . ?
H341 C234 H342 108.8 . . ?
C231 C235 C234 102(2) . . ?
C231 C235 H343 111.3 . . ?
C234 C235 H343 111.3 . . ?
C231 C235 H344 111.3 . . ?
C234 C235 H344 111.3 . . ?
H343 C235 H344 109.2 . . ?
C137 C136 C140 110.8(13) . . ?
C137 C136 H153 109.5 . . ?
C140 C136 H153 109.5 . . ?
C137 C136 H154 109.5 . . ?
C140 C136 H154 109.5 . . ?
H153 C136 H154 108.1 . . ?
C136 C137 O10 102.2(15) . . ?
C136 C137 H155 111.3 . . ?
O10 C137 H155 111.3 . . ?
C136 C137 H156 111.3 . . ?
O10 C137 H156 111.3 . . ?
H155 C137 H156 109.2 . . ?
C139 O10 C137 103.8(15) . . ?
C140 C139 O10 107.1(16) . . ?
C140 C139 H159 110.3 . . ?
O10 C139 H159 110.3 . . ?
C140 C139 H160 110.3 . . ?
O10 C139 H160 110.3 . . ?
H159 C139 H160 108.6 . . ?
C139 C140 C136 105.3(15) . . ?
C139 C140 H161 110.7 . . ?
C136 C140 H161 110.7 . . ?
C139 C140 H162 110.7 . . ?
C136 C140 H162 110.7 . . ?
H161 C140 H162 108.8 . . ?
C142 C141 C145 100.9(15) . . ?
C142 C141 H163 111.6 . . ?
C145 C141 H163 111.6 . . ?
C142 C141 H164 111.6 . . ?
C145 C141 H164 111.6 . . ?
H163 C141 H164 109.4 . . ?
O11 C142 C141 107.6(17) . . ?
O11 C142 H165 110.2 . . ?
C141 C142 H165 110.2 . . ?
O11 C142 H166 110.2 . . ?
C141 C142 H166 110.2 . . ?
H165 C142 H166 108.5 . . ?
C142 O11 C144 107.8(17) . . ?
O11 C144 C145 107.2(16) . . ?
O11 C144 H169 110.3 . . ?
C145 C144 H169 110.3 . . ?
O11 C144 H170 110.3 . . ?
C145 C144 H170 110.3 . . ?
H169 C144 H170 108.5 . . ?
C144 C145 C141 102.0(16) . . ?
C144 C145 H171 111.4 . . ?
C141 C145 H171 111.4 . . ?
C144 C145 H172 111.4 . . ?
C141 C145 H172 111.4 . . ?
H171 C145 H172 109.2 . . ?
C242 C241 C245 101(3) . . ?
C242 C241 H253 111.6 . . ?
C245 C241 H253 111.6 . . ?
C242 C241 H254 111.6 . . ?
C245 C241 H254 111.6 . . ?
H253 C241 H254 109.4 . . ?
O11' C242 C241 107(3) . . ?
O11' C242 H255 110.3 . . ?
C241 C242 H255 110.3 . . ?
O11' C242 H256 110.3 . . ?
C241 C242 H256 110.3 . . ?
H255 C242 H256 108.6 . . ?
C242 O11' C244 101(2) . . ?
O11' C244 C245 112(2) . . ?
O11' C244 H259 109.3 . . ?
C245 C244 H259 109.3 . . ?
O11' C244 H260 109.3 . . ?
C245 C244 H260 109.3 . . ?
H259 C244 H260 108.0 . . ?
C244 C245 C241 102(2) . . ?
C244 C245 H261 111.3 . . ?
C241 C245 H261 111.3 . . ?
C244 C245 H262 111.3 . . ?
C241 C245 H262 111.3 . . ?
H261 C245 H262 109.2 . . ?
C155 C151 C152 110.2(17) . . ?
C155 C151 H183 109.6 . . ?
C152 C151 H183 109.6 . . ?
C155 C151 H184 109.6 . . ?
C152 C151 H184 109.6 . . ?
H183 C151 H184 108.1 . . ?
C151 C152 O15 103.5(19) . . ?
C151 C152 H185 111.1 . . ?
O15 C152 H185 111.1 . . ?
C151 C152 H186 111.1 . . ?
O15 C152 H186 111.1 . . ?
H185 C152 H186 109.0 . . ?
C154 O15 C152 106(2) . . ?
C155 C154 O15 105(2) . . ?
C155 C154 H189 110.8 . . ?
O15 C154 H189 110.8 . . ?
C155 C154 H190 110.8 . . ?
O15 C154 H190 110.8 . . ?
H189 C154 H190 108.9 . . ?
C154 C155 C151 108.7(19) . . ?
C154 C155 H191 109.9 . . ?
C151 C155 H191 109.9 . . ?
C154 C155 H192 109.9 . . ?
C151 C155 H192 109.9 . . ?
H191 C155 H192 108.3 . . ?
C157 C156 C160 103.5(13) . . ?
C157 C156 H193 111.1 . . ?
C160 C156 H193 111.1 . . ?
C157 C156 H194 111.1 . . ?
C160 C156 H194 111.1 . . ?
H193 C156 H194 109.0 . . ?
O16 C157 C156 110.2(17) . . ?
O16 C157 H195 109.6 . . ?
C156 C157 H195 109.6 . . ?
O16 C157 H196 109.6 . . ?
C156 C157 H196 109.6 . . ?
H195 C157 H196 108.1 . . ?
C159 O16 C157 105.8(19) . . ?
O16 C159 C160 107.4(17) . . ?
O16 C159 H199 110.2 . . ?
C160 C159 H199 110.2 . . ?
O16 C159 H200 110.2 . . ?
C160 C159 H200 110.2 . . ?
H199 C159 H200 108.5 . . ?
C159 C160 C156 102.0(14) . . ?
C159 C160 H201 111.4 . . ?
C156 C160 H201 111.4 . . ?
C159 C160 H202 111.4 . . ?
C156 C160 H202 111.4 . . ?
H201 C160 H202 109.2 . . ?
C257 C256 C260 103(2) . . ?
C257 C256 H265 111.2 . . ?
C260 C256 H265 111.2 . . ?
C257 C256 H266 111.2 . . ?
C260 C256 H266 111.2 . . ?
H265 C256 H266 109.1 . . ?
O16' C257 C256 104(2) . . ?
O16' C257 H267 111.0 . . ?
C256 C257 H267 111.0 . . ?
O16' C257 H268 111.0 . . ?
C256 C257 H268 111.0 . . ?
H267 C257 H268 109.0 . . ?
C259 O16' C257 106.0(17) . . ?
O16' C259 C260 110.0(17) . . ?
O16' C259 H271 109.7 . . ?
C260 C259 H271 109.7 . . ?
O16' C259 H272 109.7 . . ?
C260 C259 H272 109.7 . . ?
H271 C259 H272 108.2 . . ?
C259 C260 C256 103.0(19) . . ?
C259 C260 H273 111.2 . . ?
C256 C260 H273 111.2 . . ?
C259 C260 H274 111.2 . . ?
C256 C260 H274 111.2 . . ?
H273 C260 H274 109.1 . . ?

loop_
_geom_bond_atom_site_label_1
_geom_bond_atom_site_label_2
_geom_bond_distance
_geom_bond_site_symmetry_2
_geom_bond_publ_flag
Hf1 O2 2.214(5) . ?
Hf1 O1 2.282(5) . ?
Hf1 C28 2.392(7) . ?
Hf1 C1 2.415(7) . ?
Hf1 Cl2 2.4371(18) . ?
Hf1 Cl1 2.440(2) . ?
Hf1 Cl3 2.471(2) . ?
Hf1 S2 2.9127(19) . ?
Hf1 S1 2.9536(18) . ?
P1 N2 1.640(7) . ?
P1 N1 1.652(6) . ?
P1 C1 1.708(7) . ?
P1 C10 1.804(8) . ?
P2 N4 1.633(6) . ?
P2 N3 1.671(6) . ?
P2 C28 1.717(7) . ?
P2 C37 1.810(8) . ?
S1 O1 1.495(5) . ?
S1 C1 1.610(7) . ?
S1 C22 1.783(8) . ?
S1 C16 1.787(9) . ?
S2 O2 1.496(5) . ?
S2 C28 1.606(7) . ?
S2 C43' 1.776(8) . ?
S2 C43 1.776(8) . ?
S2 C49 1.790(8) . ?
N1 C2 1.465(10) . ?
N1 C4 1.483(10) . ?
N2 C3 1.462(10) . ?
N2 C7 1.467(10) . ?
N3 C29 1.471(10) . ?
N3 C31 1.490(10) . ?
N4 C30 1.448(9) . ?
N4 C34 1.485(10) . ?
C2 C3 1.503(13) . ?
C2 H2A 0.9900 . ?
C2 H2B 0.9900 . ?
C3 H3A 0.9900 . ?
C3 H3B 0.9900 . ?
C4 C6 1.514(12) . ?
C4 C5 1.538(12) . ?
C4 H4 1.0000 . ?
C5 H5A 0.9800 . ?
C5 H5B 0.9800 . ?
C5 H5C 0.9800 . ?
C6 H6A 0.9800 . ?
C6 H6B 0.9800 . ?
C6 H6C 0.9800 . ?
C7 C8 1.529(12) . ?
C7 C9 1.549(12) . ?
C7 H7 1.0000 . ?
C8 H8A 0.9800 . ?
C8 H8B 0.9800 . ?
C8 H8C 0.9800 . ?
C9 H9A 0.9800 . ?
C9 H9B 0.9800 . ?
C9 H9C 0.9800 . ?
C10 C15 1.363(11) . ?
C10 C11 1.411(10) . ?
C11 C12 1.362(11) . ?
C11 H11 0.9500 . ?
C12 C13 1.403(12) . ?
C12 H12 0.9500 . ?
C13 C14 1.370(13) . ?
C13 H13 0.9500 . ?
C14 C15 1.385(12) . ?
C14 H14 0.9500 . ?
C15 H15 0.9500 . ?
C16 C21 1.372(12) . ?
C16 C17 1.409(12) . ?
C17 C18 1.362(13) . ?
C17 H17 0.9500 . ?
C18 C19 1.352(15) . ?
C18 H18 0.9500 . ?
C19 C20 1.386(15) . ?
C19 H19 0.9500 . ?
C20 C21 1.390(14) . ?
C20 H20 0.9500 . ?
C21 H21 0.9500 . ?
C22 C23 1.382(11) . ?
C22 C27 1.390(12) . ?
C23 C24 1.408(12) . ?
C23 H23 0.9500 . ?
C24 C25 1.312(14) . ?
C24 H24 0.9500 . ?
C25 C26 1.388(14) . ?
C25 H25 0.9500 . ?
C26 C27 1.390(11) . ?
C26 H26 0.9500 . ?
C27 H27 0.9500 . ?
C29 C30 1.508(11) . ?
C29 H29A 0.9900 . ?
C29 H29B 0.9900 . ?
C30 H30A 0.9900 . ?
C30 H30B 0.9900 . ?
C31 C33 1.515(12) . ?
C31 C32 1.524(12) . ?
C31 H31 1.0000 . ?
C32 H32A 0.9800 . ?
C32 H32B 0.9800 . ?
C32 H32C 0.9800 . ?
C33 H33A 0.9800 . ?
C33 H33B 0.9800 . ?
C33 H33C 0.9800 . ?
C34 C35 1.475(14) . ?
C34 C36 1.523(14) . ?
C34 H34 1.0000 . ?
C35 H35A 0.9800 . ?
C35 H35B 0.9800 . ?
C35 H35C 0.9800 . ?
C36 H36A 0.9800 . ?
C36 H36B 0.9800 . ?
C36 H36C 0.9800 . ?
C37 C38 1.376(11) . ?
C37 C42 1.385(11) . ?
C38 C39 1.394(12) . ?
C38 H38 0.9500 . ?
C39 C40 1.365(14) . ?
C39 H39 0.9500 . ?
C40 C41 1.372(14) . ?
C40 H40 0.9500 . ?
C41 C42 1.387(11) . ?
C41 H41 0.9500 . ?
C42 H42 0.9500 . ?
C43 C48 1.369(14) . ?
C43 C44 1.412(13) . ?
C44 C45 1.363(15) . ?
C44 H44 0.9500 . ?
C45 C46 1.367(16) . ?
C45 H45 0.9500 . ?
C46 C47 1.372(16) . ?
C46 H46 0.9500 . ?
C47 C48 1.388(17) . ?
C47 H47 0.9500 . ?
C48 H48 0.9500 . ?
C43' C48' 1.37(2) . ?
C43' C44' 1.40(2) . ?
C44' C45' 1.37(2) . ?
C44' H44' 0.9500 . ?
C45' C46' 1.38(2) . ?
C45' H45' 0.9500 . ?
C46' C47' 1.38(2) . ?
C46' H46' 0.9500 . ?
C47' C48' 1.38(2) . ?
C47' H47' 0.9500 . ?
C48' H48' 0.9500 . ?
C49 C50 1.376(12) . ?
C49 C54 1.379(12) . ?
C50 C51 1.399(12) . ?
C50 H50 0.9500 . ?
C51 C52 1.324(15) . ?
C51 H51 0.9500 . ?
C52 C53 1.389(16) . ?
C52 H52 0.9500 . ?
C53 C54 1.382(14) . ?
C53 H53 0.9500 . ?
C54 H54 0.9500 . ?
Hf2 O4 2.230(5) . ?
Hf2 O3 2.279(5) . ?
Hf2 C82 2.385(7) . ?
Hf2 C55 2.424(7) . ?
Hf2 Cl5 2.4340(18) . ?
Hf2 Cl4 2.442(2) . ?
Hf2 Cl6 2.467(2) . ?
Hf2 S4 2.9163(19) . ?
Hf2 S3 2.9521(19) . ?
P3 N6 1.648(7) . ?
P3 N5 1.664(7) . ?
P3 C55 1.694(7) . ?
P3 C64 1.811(8) . ?
P4 N8 1.638(6) . ?
P4 N7 1.668(7) . ?
P4 C82 1.716(7) . ?
P4 C91 1.802(8) . ?
S3 O3 1.490(5) . ?
S3 C55 1.616(7) . ?
S3 C70 1.768(8) . ?
S3 C76 1.787(7) . ?
S4 O4 1.502(5) . ?
S4 C82 1.616(7) . ?
S4 C97 1.778(8) . ?
S4 C103 1.783(8) . ?
N5 C56 1.460(10) . ?
N5 C58 1.484(10) . ?
N6 C61 1.451(10) . ?
N6 C57 1.469(10) . ?
N7 C85 1.459(10) . ?
N7 C83 1.489(10) . ?
N8 C84 1.467(9) . ?
N8 C88 1.483(10) . ?
C56 C57 1.501(12) . ?
C56 H56A 0.9900 . ?
C56 H56B 0.9900 . ?
C57 H57A 0.9900 . ?
C57 H57B 0.9900 . ?
C58 C59 1.521(11) . ?
C58 C60 1.540(12) . ?
C58 H58 1.0000 . ?
C59 H59A 0.9800 . ?
C59 H59B 0.9800 . ?
C59 H59C 0.9800 . ?
C60 H60A 0.9800 . ?
C60 H60B 0.9800 . ?
C60 H60C 0.9800 . ?
C61 C63 1.514(12) . ?
C61 C62 1.525(12) . ?
C61 H61 1.0000 . ?
C62 H62A 0.9800 . ?
C62 H62B 0.9800 . ?
C62 H62C 0.9800 . ?
C63 H63A 0.9800 . ?
C63 H63B 0.9800 . ?
C63 H63C 0.9800 . ?
C64 C65 1.353(11) . ?
C64 C69 1.390(10) . ?
C65 C66 1.409(12) . ?
C65 H65 0.9500 . ?
C66 C67 1.374(13) . ?
C66 H66 0.9500 . ?
C67 C68 1.386(12) . ?
C67 H67 0.9500 . ?
C68 C69 1.371(11) . ?
C68 H68 0.9500 . ?
C69 H69 0.9500 . ?
C70 C75 1.371(12) . ?
C70 C71 1.382(12) . ?
C71 C72 1.400(15) . ?
C71 H71 0.9500 . ?
C72 C73 1.333(18) . ?
C72 H72 0.9500 . ?
C73 C74 1.358(17) . ?
C73 H73 0.9500 . ?
C74 C75 1.376(13) . ?
C74 H74 0.9500 . ?
C75 H75 0.9500 . ?
C76 C77 1.367(11) . ?
C76 C81 1.398(11) . ?
C77 C78 1.416(12) . ?
C77 H77 0.9500 . ?
C78 C79 1.363(14) . ?
C78 H78 0.9500 . ?
C79 C80 1.393(14) . ?
C79 H79 0.9500 . ?
C80 C81 1.394(11) . ?
C80 H80 0.9500 . ?
C81 H81 0.9500 . ?
C83 C84 1.500(12) . ?
C83 H83A 0.9900 . ?
C83 H83B 0.9900 . ?
C84 H84A 0.9900 . ?
C84 H84B 0.9900 . ?
C85 C86 1.524(12) . ?
C85 C87 1.530(12) . ?
C85 H85 1.0000 . ?
C86 H86A 0.9800 . ?
C86 H86B 0.9800 . ?
C86 H86C 0.9800 . ?
C87 H87A 0.9800 . ?
C87 H87B 0.9800 . ?
C87 H87C 0.9800 . ?
C88 C89 1.499(13) . ?
C88 C90 1.506(13) . ?
C88 H88 1.0000 . ?
C89 H89A 0.9800 . ?
C89 H89B 0.9800 . ?
C89 H89C 0.9800 . ?
C90 H90A 0.9800 . ?
C90 H90B 0.9800 . ?
C90 H90C 0.9800 . ?
C91 C92 1.379(11) . ?
C91 C96 1.412(11) . ?
C92 C93 1.405(12) . ?
C92 H92 0.9500 . ?
C93 C94 1.381(14) . ?
C93 H93 0.9500 . ?
C94 C95 1.367(14) . ?
C94 H94 0.9500 . ?
C95 C96 1.377(12) . ?
C95 H95 0.9500 . ?
C96 H96 0.9500 . ?
C97 C98 1.369(12) . ?
C97 C102 1.398(11) . ?
C98 C99 1.369(12) . ?
C98 H98 0.9500 . ?
C99 C100 1.384(13) . ?
C99 H99 0.9500 . ?
C100 C101 1.356(13) . ?
C100 H100 0.9500 . ?
C101 C102 1.376(12) . ?
C101 H101 0.9500 . ?
C102 H102 0.9500 . ?
C103 C104 1.374(11) . ?
C103 C108 1.399(11) . ?
C104 C105 1.394(12) . ?
C104 H104 0.9500 . ?
C105 C106 1.362(13) . ?
C105 H105 0.9500 . ?
C106 C107 1.359(13) . ?
C106 H106 0.9500 . ?
C107 C108 1.382(12) . ?
C107 H107 0.9500 . ?
C108 H108 0.9500 . ?
Hf3 O5 2.200(9) . ?
Hf3 Cl9 2.353(5) . ?
Hf3 Cl7 2.423(4) . ?
Hf3 Cl8 2.429(5) . ?
Hf3 Cl10 2.435(4) . ?
Hf3 Cl11 2.449(6) . ?
O5 C109 1.454(16) . ?
O5 C112 1.479(13) . ?
C109 C110 1.469(17) . ?
C109 H109 0.9900 . ?
C109 H110 0.9900 . ?
C110 C111 1.491(19) . ?
C110 H111 0.9900 . ?
C110 H112 0.9900 . ?
C111 C112 1.501(16) . ?
C111 H113 0.9900 . ?
C111 H114 0.9900 . ?
C112 H115 0.9900 . ?
C112 H116 0.9900 . ?
Hf3' O5' 2.190(13) . ?
Hf3' Cl9' 2.349(11) . ?
Hf3' Cl8' 2.415(10) . ?
Hf3' Cl7' 2.422(10) . ?
Hf3' Cl20 2.427(10) . ?
Hf3' Cl21 2.437(11) . ?
O5' C209 1.46(2) . ?
O5' C212 1.486(17) . ?
C209 C210 1.47(2) . ?
C209 H209 0.9900 . ?
C209 H210 0.9900 . ?
C210 C211 1.49(2) . ?
C210 H211 0.9900 . ?
C210 H212 0.9900 . ?
C211 C212 1.51(2) . ?
C211 H213 0.9900 . ?
C211 H214 0.9900 . ?
C212 H215 0.9900 . ?
C212 H216 0.9900 . ?
Hf4 O6 2.181(9) . ?
Hf4 Cl16 2.306(16) . ?
Hf4 Cl15 2.319(15) . ?
Hf4 Cl14 2.392(11) . ?
Hf4 Cl12 2.553(15) . ?
Hf4 Cl13 2.564(18) . ?
O6 C116 1.454(15) . ?
O6 C113 1.506(15) . ?
C113 C114 1.464(18) . ?
C113 H117 0.9900 . ?
C113 H118 0.9900 . ?
C114 C115 1.514(12) . ?
C114 H119 0.9900 . ?
C114 H120 0.9900 . ?
C115 C116 1.466(17) . ?
C115 H121 0.9900 . ?
C115 H122 0.9900 . ?
C116 H123 0.9900 . ?
C116 H124 0.9900 . ?
Hf4' Cl23 2.09(4) . ?
Hf4' Cl22 2.11(4) . ?
Hf4' O6' 2.210(12) . ?
Hf4' Cl24 2.36(3) . ?
Hf4' Cl25 2.77(3) . ?
Hf4' Cl26 2.77(4) . ?
O6' C216 1.43(3) . ?
O6' C213 1.53(3) . ?
C213 C214 1.45(3) . ?
C213 H217 0.9900 . ?
C213 H218 0.9900 . ?
C214 C215 1.511(13) . ?
C214 H219 0.9900 . ?
C214 H220 0.9900 . ?
C215 C216 1.499(13) . ?
C215 H221 0.9900 . ?
C215 H222 0.9900 . ?
C216 H223 0.9900 . ?
C216 H224 0.9900 . ?
O7 C120 1.39(2) . ?
O7 C117 1.44(3) . ?
C117 C118 1.46(3) . ?
C117 H125 0.9900 . ?
C117 H126 0.9900 . ?
C118 C119 1.47(2) . ?
C118 H127 0.9900 . ?
C118 H128 0.9900 . ?
C119 C120 1.49(2) . ?
C119 H129 0.9900 . ?
C119 H130 0.9900 . ?
C120 H131 0.9900 . ?
C120 H132 0.9900 . ?
O14 C121 1.337(17) . ?
O14 C124 1.382(17) . ?
C121 C122 1.373(19) . ?
C121 H137 0.9900 . ?
C121 H138 0.9900 . ?
C122 C123 1.39(2) . ?
C122 H133 0.9900 . ?
C122 H134 0.9900 . ?
C123 C124 1.391(19) . ?
C123 H141 0.9900 . ?
C123 H142 0.9900 . ?
C124 H139 0.9900 . ?
C124 H140 0.9900 . ?
O13 C150 1.362(19) . ?
O13 C147 1.404(18) . ?
C147 C148 1.503(12) . ?
C147 H173 0.9900 . ?
C147 H174 0.9900 . ?
C148 C149 1.457(13) . ?
C148 H175 0.9900 . ?
C148 H176 0.9900 . ?
C149 C150 1.43(2) . ?
C149 H177 0.9900 . ?
C149 H178 0.9900 . ?
C150 H179 0.9900 . ?
C150 H180 0.9900 . ?
C131 O12 1.380(12) . ?
C131 C135 1.44(2) . ?
C131 H143 0.9900 . ?
C131 H144 0.9900 . ?
O12 C133 1.362(16) . ?
C133 C134 1.44(2) . ?
C133 H147 0.9900 . ?
C133 H148 0.9900 . ?
C134 C135 1.49(3) . ?
C134 H149 0.9900 . ?
C134 H150 0.9900 . ?
C135 H151 0.9900 . ?
C135 H152 0.9900 . ?
C231 O12' 1.38(2) . ?
C231 C235 1.45(3) . ?
C231 H335 0.9900 . ?
C231 H336 0.9900 . ?
O12' C233 1.37(2) . ?
C233 C234 1.45(3) . ?
C233 H339 0.9900 . ?
C233 H340 0.9900 . ?
C234 C235 1.506(14) . ?
C234 H341 0.9900 . ?
C234 H342 0.9900 . ?
C235 H343 0.9900 . ?
C235 H344 0.9900 . ?
C136 C137 1.430(19) . ?
C136 C140 1.51(2) . ?
C136 H153 0.9900 . ?
C136 H154 0.9900 . ?
C137 O10 1.566(17) . ?
C137 H155 0.9900 . ?
C137 H156 0.9900 . ?
O10 C139 1.492(19) . ?
C139 C140 1.377(12) . ?
C139 H159 0.9900 . ?
C139 H160 0.9900 . ?
C140 H161 0.9900 . ?
C140 H162 0.9900 . ?
C141 C142 1.46(2) . ?
C141 C145 1.49(3) . ?
C141 H163 0.9900 . ?
C141 H164 0.9900 . ?
C142 O11 1.391(18) . ?
C142 H165 0.9900 . ?
C142 H166 0.9900 . ?
O11 C144 1.400(18) . ?
C144 C145 1.46(2) . ?
C144 H169 0.9900 . ?
C144 H170 0.9900 . ?
C145 H171 0.9900 . ?
C145 H172 0.9900 . ?
C241 C242 1.46(3) . ?
C241 C245 1.50(3) . ?
C241 H253 0.9900 . ?
C241 H254 0.9900 . ?
C242 O11' 1.40(3) . ?
C242 H255 0.9900 . ?
C242 H256 0.9900 . ?
O11' C244 1.44(3) . ?
C244 C245 1.44(3) . ?
C244 H259 0.9900 . ?
C244 H260 0.9900 . ?
C245 H261 0.9900 . ?
C245 H262 0.9900 . ?
C151 C155 1.38(3) . ?
C151 C152 1.42(2) . ?
C151 H183 0.9900 . ?
C151 H184 0.9900 . ?
C152 O15 1.48(2) . ?
C152 H185 0.9900 . ?
C152 H186 0.9900 . ?
O15 C154 1.47(2) . ?
C154 C155 1.37(2) . ?
C154 H189 0.9900 . ?
C154 H190 0.9900 . ?
C155 H191 0.9900 . ?
C155 H192 0.9900 . ?
C156 C157 1.446(19) . ?
C156 C160 1.53(3) . ?
C156 H193 0.9900 . ?
C156 H194 0.9900 . ?
C157 O16 1.39(2) . ?
C157 H195 0.9900 . ?
C157 H196 0.9900 . ?
O16 C159 1.390(19) . ?
C159 C160 1.45(2) . ?
C159 H199 0.9900 . ?
C159 H200 0.9900 . ?
C160 H201 0.9900 . ?
C160 H202 0.9900 . ?
C256 C257 1.46(2) . ?
C256 C260 1.51(3) . ?
C256 H265 0.9900 . ?
C256 H266 0.9900 . ?
C257 O16' 1.44(2) . ?
C257 H267 0.9900 . ?
C257 H268 0.9900 . ?
O16' C259 1.40(2) . ?
C259 C260 1.45(2) . ?
C259 H271 0.9900 . ?
C259 H272 0.9900 . ?
C260 H273 0.9900 . ?
C260 H274 0.9900 . ?
